data_4135431
loop_
_publ_author_name
'Jiang, Wei-Ling'
'Peng, Zhiyong'
'Huang, Bin'
'Zhao, Xiao-Li'
'Sun, Di'
'Shi, Xueliang'
'Yang, Hai-Bo'

_publ_section_title
;
 TEMPO Radical-Functionalized Supramolecular Coordination Complexes with
 Controllable Spin-Spin Interactions.
;
_journal_name_full 'Journal of the American Chemical Society'
_journal_paper_doi 10.1021/jacs.0c11738
_journal_year 2020
_chemical_formula_moiety 'C134 H192 N6 O8 P8 Pt4, 4(F6 P)'
_chemical_formula_sum 'C134 H192 F24 N6 O8 P12 Pt4'
_chemical_formula_weight 3622.92
_space_group_crystal_system triclinic
_space_group_IT_number 2
_space_group_name_Hall '-P 1'
_space_group_name_H-M_alt 'P -1'
_atom_sites_solution_hydrogens mixed
_atom_sites_solution_primary dual
_audit_creation_date 2020-10-13
_audit_creation_method
;
Olex2 1.2
(compiled 2018.05.29 svn.r3508 for OlexSys, GUI svn.r5506)
;
_cell_angle_alpha 84.6870(10)
_cell_angle_beta 81.2170(10)
_cell_angle_gamma 88.5680(10)
_cell_formula_units_Z 1
_cell_length_a 9.4316(2)
_cell_length_b 21.0748(3)
_cell_length_c 21.3237(3)
_cell_measurement_reflns_used 31666
_cell_measurement_temperature 100.00(10)
_cell_measurement_theta_max 74.0960
_cell_measurement_theta_min 3.1350
_cell_volume 4170.54(12)
_computing_cell_refinement 'CrysAlisPro 1.171.39.32a (Rigaku OD, 2017)'
_computing_data_collection 'CrysAlisPro 1.171.39.32a (Rigaku OD, 2017)'
_computing_data_reduction 'CrysAlisPro 1.171.39.32a (Rigaku OD, 2017)'
_computing_molecular_graphics 'Olex2 (Dolomanov et al., 2009)'
_computing_publication_material 'Olex2 (Dolomanov et al., 2009)'
_computing_structure_refinement 'ShelXL (Sheldrick, 2015)'
_computing_structure_solution 'ShelXT (Sheldrick, 2015)'
_diffrn_ambient_environment N~2~
_diffrn_ambient_temperature 100.00(10)
_diffrn_detector 'CCD plate'
_diffrn_measured_fraction_theta_full 0.993
_diffrn_measured_fraction_theta_max 0.993
_diffrn_measurement_details
;
List of Runs (angles in degrees, time in seconds):

  # Type    Start    End  Width  t~exp~   \w     \q     \k     \f   Frames
--------------------------------------------------------------------------
  1  \w    -23.00  67.00   1.00    1.00    --    0.00  57.00 -30.00   90
  2  \w    -25.00   4.00   1.00    1.00    --    0.00  77.00  90.00   29
  3  \w    -23.00  11.00   1.00    1.00    --    0.00  57.00-180.00   34
  4  \w     50.00  77.00   1.00    1.00    --    0.00  77.00  60.00   27
  5  \w    -23.00   3.00   1.00    1.00    --    0.00  19.00 120.00   26
  6  \w     51.00  87.00   1.00    1.00    --    0.00  82.00 -90.00   36
  7  \w    -24.00  48.00   1.00    1.00    --    0.00  19.00 -30.00   72
  8  \w     36.00  63.00   1.00    1.00    --    0.00  57.00-180.00   27
  9  \w    -16.00  43.00   1.00    1.00    --    0.00  82.00 -90.00   59
 10  \w    -88.00 -44.00   1.00    1.00    --    0.00 -38.00-180.00   44
 11  \w     53.00  78.00   1.00    1.00    --    0.00  19.00 120.00   25
 12  \w    -27.00   9.00   1.00    1.00    --    0.00  77.00  60.00   36
 13  \w     28.00  87.00   1.00    1.00    --    0.00  57.00 150.00   59
 14  \w     63.00  88.00   1.00    1.00    --    0.00  77.00-120.00   25
 15  \w     10.00  50.00   1.00    1.00    --    0.00  19.00 120.00   40
 16  \w    -22.00   4.00   1.00    1.00    --    0.00  57.00 150.00   26
 17  \w    -26.00  15.00   1.00    1.00    --    0.00 -38.00-180.00   41
 18  \w    -30.00  44.00   1.00    1.00    --    0.00  77.00-120.00   74
 19  \w     45.00  83.00   1.00    1.00    --    0.00  77.00  90.00   38
 20  \w     63.00  89.00   1.00    1.00    --   95.80  82.00-106.59   26
 21  \w    113.00 185.00   1.00    1.00    --   95.80  74.00  16.02   72
 22  \w    111.00 137.00   1.00    1.00    --   95.80  55.00 112.13   26
 23  \w    121.00 151.00   1.00    1.00    --   95.80  77.00 120.00   30
 24  \w     66.00 102.00   1.00    1.00    --   95.80  74.00  16.02   36
 25  \w     65.00  90.00   1.00    1.00    --   95.80  77.00 120.00   25
 26  \w      8.00  55.00   1.00    1.00    --   95.80 -82.00-180.00   47
 27  \w     57.00 127.00   1.00    1.00    --   95.80 -82.00-180.00   70
 28  \w     63.00  89.00   1.00    1.00    --   95.80  82.00 -60.00   26
 29  \w     93.00 127.00   1.00    1.00    --   95.80 -82.00 -30.00   34
 30  \w     63.00  89.00   1.00    1.00    --   95.80  81.00-169.22   26
 31  \w     65.00  91.00   1.00    1.00    --   95.80  77.00   0.00   26
 32  \w     68.00 106.00   1.00    1.00    --   95.80  69.00   0.62   38
 33  \w     72.00  98.00   1.00    1.00    --   95.80  55.00 112.13   26
 34  \w     75.00 184.00   1.00    1.00    --   95.80  46.00 -85.77  109
 35  \w     63.00  89.00   1.00    1.00    --   95.80  82.00 120.00   26
 36  \w      6.00 119.00   1.00    1.00    --   95.80 -82.00 -90.00  113
 37  \w     66.00  92.00   1.00    1.00    --   95.80  75.00 145.38   26
 38  \w     63.00  89.00   1.00    1.00    --   95.80  82.00 150.00   26
 39  \w      6.00 127.00   1.00    1.00    --   95.80 -82.00  74.49  121
 40  \w     76.00 165.00   1.00    1.00    --   95.80  45.00 150.00   89
 41  \w     65.00  91.00   1.00    1.00    --   95.80  77.00-150.00   26
 42  \w     65.00  94.00   1.00    1.00    --   95.80  77.00 -60.00   29
 43  \w     72.00  97.00   1.00    1.00    --   95.80  61.00 -90.00   25
 44  \w     63.00  89.00   1.00    1.00    --   95.80  82.00-180.00   26
 45  \w     65.00  91.00   1.00    1.00    --   95.80  78.00 -38.41   26
 46  \w     65.00  91.00   1.00    1.00    --   95.80  77.00  30.00   26
 47  \w    159.00 185.00   1.00    1.00    --   95.80  75.00 -70.99   26
 48  \w     72.00 175.00   1.00    1.00    --   95.80  55.00 -69.69  103
 49  \w      7.00 127.00   1.00    1.00    --   95.80 -82.00  30.00  120
 50  \w     63.00  89.00   1.00    1.00    --   95.80  82.00  60.00   26
 51  \w    160.00 185.00   1.00    1.00    --   95.80  77.00-137.48   25
 52  \w     65.00  91.00   1.00    1.00    --   95.80  77.00  90.00   26
 53  \w     63.00  89.00   1.00    1.00    --   95.80  82.00 -90.00   26
 54  \w     65.00  91.00   1.00    1.00    --   95.80  77.00 -30.00   26
 55  \w     72.00  97.00   1.00    1.00    --   95.80  61.00 120.00   25
 56  \w     71.00 136.00   1.00    1.00    --   95.80  61.00 150.00   65
 57  \w     75.00 170.00   1.00    1.00    --   95.80  45.00   0.00   95
 58  \w     75.00 137.00   1.00    1.00    --   95.80  45.00  60.00   62
 59  \w    113.00 185.00   1.00    1.00    --   95.80  82.00 -30.00   72
 60  \w     63.00  89.00   1.00    1.00    --   95.80  82.00 -30.00   26
 61  \w     65.00  92.00   1.00    1.00    --   95.80  77.00  60.00   27
 62  \w     65.00 119.00   1.00    1.00    --   95.80  77.00-137.48   54
 63  \w     66.00  92.00   1.00    1.00    --   95.80  75.00 -70.99   26
 64  \w     64.00  89.00   1.00    1.00    --   95.80  82.00  90.00   25
 65  \w    121.00 147.00   1.00    1.00    --   95.80  77.00-120.00   26
 66  \w     67.00 185.00   1.00    1.00    --   95.80  73.00-178.75  118
 67  \w     65.00  91.00   1.00    1.00    --   95.80  77.00-120.00   26
 68  \w     65.00  91.00   1.00    1.00    --   95.80  77.00 150.00   26
 69  \w     63.00  89.00   1.00    1.00    --   95.80  82.00  30.00   26
 70  \w    140.00 166.00   1.00    1.00    --   95.80  82.00-106.59   26
 71  \w     69.00 117.00   1.00    1.00    --   95.80  67.00  69.12   48
 72  \w      7.00 107.00   1.00    1.00    --   95.80 -61.00 -90.00  100
 73  \w     69.00  95.00   1.00    1.00    --   95.80  67.00  61.74   26
 74  \w     65.00 173.00   1.00    1.00    --   95.80  77.00 164.76  108
 75  \w     21.00  62.00   1.00    1.00    --   95.80 -82.00 120.00   41
 76  \w     94.00 123.00   1.00    1.00    --   95.80 -82.00 120.00   29
 77  \w     74.00 185.00   1.00    1.00    --   95.80  50.00 106.99  111
;
_diffrn_measurement_device 'four-circle diffractometer'
_diffrn_measurement_device_type 'XtaLAB AFC12 (RINC): Kappa dual home/near'
_diffrn_measurement_method '\w scans'
_diffrn_orient_matrix_type 'CrysAlisPro convention (1999,Acta A55,543-557)'
_diffrn_orient_matrix_UB_11 0.0248752000
_diffrn_orient_matrix_UB_12 0.0445575000
_diffrn_orient_matrix_UB_13 -0.0620442000
_diffrn_orient_matrix_UB_21 -0.0558232000
_diffrn_orient_matrix_UB_22 0.0569717000
_diffrn_orient_matrix_UB_23 0.0374279000
_diffrn_orient_matrix_UB_31 0.1535754000
_diffrn_orient_matrix_UB_32 0.0126210000
_diffrn_orient_matrix_UB_33 0.0117186000
_diffrn_radiation_monochromator graphite
_diffrn_radiation_probe x-ray
_diffrn_radiation_type CuK\a
_diffrn_radiation_wavelength 1.54184
_diffrn_reflns_av_R_equivalents 0.0834
_diffrn_reflns_av_unetI/netI 0.0467
_diffrn_reflns_Laue_measured_fraction_full 0.993
_diffrn_reflns_Laue_measured_fraction_max 0.993
_diffrn_reflns_limit_h_max 11
_diffrn_reflns_limit_h_min -11
_diffrn_reflns_limit_k_max 25
_diffrn_reflns_limit_k_min -25
_diffrn_reflns_limit_l_max 25
_diffrn_reflns_limit_l_min -25
_diffrn_reflns_number 103392
_diffrn_reflns_point_group_measured_fraction_full 0.993
_diffrn_reflns_point_group_measured_fraction_max 0.993
_diffrn_reflns_theta_full 66.599
_diffrn_reflns_theta_max 66.599
_diffrn_reflns_theta_min 4.213
_diffrn_source 'fine-focus sealed X-ray tube'
_diffrn_source_type 'Enhance (Cu) X-ray Source'
_exptl_absorpt_coefficient_mu 7.859
_exptl_absorpt_correction_T_max 1.00000
_exptl_absorpt_correction_T_min 0.22249
_exptl_absorpt_correction_type multi-scan
_exptl_absorpt_process_details
;
CrysAlisPro 1.171.39.32a (Rigaku Oxford Diffraction, 2017)
Empirical absorption correction using spherical harmonics,
 implemented in SCALE3 ABSPACK scaling algorithm.
;
_exptl_crystal_colour 'clear light colourless'
_exptl_crystal_colour_lustre clear
_exptl_crystal_colour_modifier light
_exptl_crystal_colour_primary colourless
_exptl_crystal_density_diffrn 1.443
_exptl_crystal_description block
_exptl_crystal_F_000 1810
_exptl_crystal_size_max 0.38
_exptl_crystal_size_mid 0.36
_exptl_crystal_size_min 0.28
_refine_diff_density_max 6.564
_refine_diff_density_min -1.788
_refine_diff_density_rms 0.260
_refine_ls_extinction_method none
_refine_ls_goodness_of_fit_ref 1.056
_refine_ls_hydrogen_treatment constr
_refine_ls_matrix_type full
_refine_ls_number_parameters 934
_refine_ls_number_reflns 14633
_refine_ls_number_restraints 320
_refine_ls_restrained_S_all 1.062
_refine_ls_R_factor_all 0.1100
_refine_ls_R_factor_gt 0.0954
_refine_ls_shift/su_max 0.001
_refine_ls_shift/su_mean 0.000
_refine_ls_structure_factor_coef Fsqd
_refine_ls_weighting_details 'w=1/[\s^2^(Fo^2^)+(0.1783P)^2^+22.5735P] where P=(Fo^2^+2Fc^2^)/3'
_refine_ls_weighting_scheme calc
_refine_ls_wR_factor_gt 0.2544
_refine_ls_wR_factor_ref 0.2719
_reflns_Friedel_coverage 0.000
_reflns_number_gt 11387
_reflns_number_total 14633
_reflns_threshold_expression 'I > 2\s(I)'
_cod_data_source_file ja0c11738_si_007.cif
_cod_data_source_block exp_1243
_cod_database_code 4135431
_shelx_shelxl_version_number 2017/1
_shelx_space_group_comment
;
The symmetry employed for this shelxl refinement is uniquely defined
by the following loop, which should always be used as a source of
symmetry information in preference to the above space-group names.
They are only intended as comments.
;
_shelx_estimated_absorpt_t_max 0.217
_shelx_estimated_absorpt_t_min 0.154
_reflns_odcompleteness_completeness 99.62
_reflns_odcompleteness_iscentric 1
_reflns_odcompleteness_theta 66.97
_olex2_refinement_description
;
1. Fixed Uiso
 At 1.2 times of:
  All C(H) groups, All C(H,H) groups, All C(H,H,H,H) groups
 At 1.5 times of:
  All C(H,H,H) groups
2. Restrained distances
 C46-C45
 1.52 with sigma of 0.01
 C40-C39
 1.52 with sigma of 0.01
 C53-C54
 1.52 with sigma of 0.01
 C51-C52
 1.52 with sigma of 0.01
 C55-C56
 1.52 with sigma of 0.01
 C45-C46
 1.52 with sigma of 0.01
 C49-C50
 1.52 with sigma of 0.01
 C47-C48
 1.52 with sigma of 0.01
 C38-C37
 1.52 with sigma of 0.01
 C35-C36
 1.52 with sigma of 0.01
 C33-C34
 1.52 with sigma of 0.01
 C41-C42
 1.52 with sigma of 0.01
 C43-C44
 1.52 with sigma of 0.01
 N4-C60
 1.4 with sigma of 0.02
 C68-C64
 1.55 with sigma of 0.02
 C50-C49
 1.55 with sigma of 0.02
 P3-C45
 1.7 with sigma of 0.02
3. Rigid bond restraints
 C39, C40
 with sigma for 1-2 distances of 0.001 and sigma for 1-3 distances of 0.001
 C45, C46
 with sigma for 1-2 distances of 0.001 and sigma for 1-3 distances of 0.001
 C55, C56
 with sigma for 1-2 distances of 0.001 and sigma for 1-3 distances of 0.001
 C49, C50
 with sigma for 1-2 distances of 0.001 and sigma for 1-3 distances of 0.001
 C53, C54
 with sigma for 1-2 distances of 0.001 and sigma for 1-3 distances of 0.001
 C47, C48
 with sigma for 1-2 distances of 0.001 and sigma for 1-3 distances of 0.001
 C41, C42
 with sigma for 1-2 distances of 0.001 and sigma for 1-3 distances of 0.001
 C37, C38
 with sigma for 1-2 distances of 0.001 and sigma for 1-3 distances of 0.001
 C43, C44
 with sigma for 1-2 distances of 0.001 and sigma for 1-3 distances of 0.001
 F1, P5
 with sigma for 1-2 distances of 0.001 and sigma for 1-3 distances of 0.001
 F6, P5
 with sigma for 1-2 distances of 0.001 and sigma for 1-3 distances of 0.001
 F5, P5
 with sigma for 1-2 distances of 0.001 and sigma for 1-3 distances of 0.001
 F3, P5
 with sigma for 1-2 distances of 0.001 and sigma for 1-3 distances of 0.001
 F4, P5
 with sigma for 1-2 distances of 0.001 and sigma for 1-3 distances of 0.001
 F2, P5
 with sigma for 1-2 distances of 0.001 and sigma for 1-3 distances of 0.001
 F11, P6
 with sigma for 1-2 distances of 0.001 and sigma for 1-3 distances of 0.001
 F10, P6
 with sigma for 1-2 distances of 0.001 and sigma for 1-3 distances of 0.001
 F9, P6
 with sigma for 1-2 distances of 0.001 and sigma for 1-3 distances of 0.001
 F7, P6
 with sigma for 1-2 distances of 0.001 and sigma for 1-3 distances of 0.001
 F12, P6
 with sigma for 1-2 distances of 0.001 and sigma for 1-3 distances of 0.001
 F8, P6
 with sigma for 1-2 distances of 0.001 and sigma for 1-3 distances of 0.001
4. Uiso/Uaniso restraints and constraints
C72 \\sim C73 \\sim C74 \\sim O3 \\sim C60 \\sim C61 \\sim C62 \\sim C63 \\sim
C65 \\sim N4 \\sim O9 \\sim C32/ \\sim C64 \\sim C66 \\sim C67 \\sim C68 \\sim
C70 \\sim C71 \\sim N3 \\sim O69: within 1.7A with sigma of 0.004 and sigma for
terminal atoms of 0.008
C72 \\sim C73 \\sim C74 \\sim C60 \\sim C61 \\sim C62 \\sim C63 \\sim C65 \\sim
N4 \\sim O9 \\sim C32/: within 1.7A with sigma of 0.004 and sigma for terminal
atoms of 0.008
C39 \\sim C40: within 2A with sigma of 0.01 and sigma for terminal atoms of 0.02
C45 \\sim C46: within 2A with sigma of 0.01 and sigma for terminal atoms of 0.02
C49 \\sim C50: within 2A with sigma of 0.01 and sigma for terminal atoms of 0.02
C55 \\sim C56: within 2A with sigma of 0.01 and sigma for terminal atoms of 0.02
C47 \\sim C48: within 2A with sigma of 0.01 and sigma for terminal atoms of 0.02
C41 \\sim C42: within 2A with sigma of 0.01 and sigma for terminal atoms of 0.02
C33 \\sim C34: within 2A with sigma of 0.01 and sigma for terminal atoms of 0.02
C37 \\sim C38: within 2A with sigma of 0.01 and sigma for terminal atoms of 0.02
F1 \\sim P5: within 2A with sigma of 0.01 and sigma for terminal atoms of 0.02
F6 \\sim P5: within 2A with sigma of 0.01 and sigma for terminal atoms of 0.02
F5 \\sim P5: within 2A with sigma of 0.01 and sigma for terminal atoms of 0.02
F4 \\sim P5: within 2A with sigma of 0.01 and sigma for terminal atoms of 0.02
F2 \\sim P5: within 2A with sigma of 0.01 and sigma for terminal atoms of 0.02
F12 \\sim P6: within 2A with sigma of 0.01 and sigma for terminal atoms of 0.02
F11 \\sim P6: within 2A with sigma of 0.01 and sigma for terminal atoms of 0.02
F10 \\sim P6: within 2A with sigma of 0.01 and sigma for terminal atoms of 0.02
F9 \\sim P6: within 2A with sigma of 0.01 and sigma for terminal atoms of 0.02
F8 \\sim P6: within 2A with sigma of 0.01 and sigma for terminal atoms of 0.02
F7 \\sim P6: within 2A with sigma of 0.01 and sigma for terminal atoms of 0.02
C13 \\sim C14 \\sim C15 \\sim C16 \\sim C17 \\sim N1: within 2A with sigma of
0.01 and sigma for terminal atoms of 0.02
5. Others
 Fixed Sof: H72A(0.5) H72B(0.5) H74C(0.5) H74D(0.5) H74A(0.5) H74B(0.5)
 C60(0.5) C61(0.5) H61A(0.5) H61B(0.5) H61C(0.5) C62(0.5) H62A(0.5) H62B(0.5)
 H62C(0.5) C63(0.5) H63A(0.5) H63B(0.5) H63C(0.5) C65(0.5) H65A(0.5) H65B(0.5)
 H65C(0.5) N4(0.5) O9(0.5) C32/(0.5) C64(0.5) C66(0.5) C67(0.5) H67A(0.5)
 H67B(0.5) H67C(0.5) C68(0.5) H68A(0.5) H68B(0.5) H68C(0.5) C70(0.5) H70A(0.5)
 H70B(0.5) H70C(0.5) C71(0.5) H71A(0.5) H71B(0.5) H71C(0.5) N3(0.5) O69(0.5)
6.a Riding coordinates:
 C40(H40A,H40B,H40C), C62(H62A,H62B,H62C), C65(H65A,H65B,H65C), C70(H70A,H70B,
 H70C), C71(H71A,H71B,H71C)
6.b Secondary CH2 refined with riding coordinates:
 C33(H33A,H33B), C35(H35A,H35B), C38(H38A,H38B), C39(H39A,H39B), C41(H41A,
 H41B), C43(H43A,H43B), C45(H45A,H45B), C47(H47A,H47B), C49(H49A,H49B),
 C51(H51A,H51B), C53(H53A,H53B), C55(H55A,H55B), C57(H57A,H57B), C72(H72A,H72B),
  C74(H74C,H74D), C74(H74A,H74B)
6.c Aromatic/amide H refined with riding coordinates:
 C2(H2), C3(H3), C5(H5), C6(H6), C8(H8), C9(H9), C11(H11), C12(H12), C13(H13),
 C14(H14), C15(H15), C17(H17), C21(H21), C23(H23), C25(H25), C29(H29), C30(H30),
  C31(H31), C32(H32)
6.d Idealised Me refined as rotating group:
 C34(H34A,H34B,H34C), C36(H36A,H36B,H36C), C37(H37A,H37B,H37C), C42(H42A,H42B,
 H42C), C44(H44A,H44B,H44C), C46(H46A,H46B,H46C), C48(H48A,H48B,H48C), C50(H50A,
 H50B,H50C), C52(H52A,H52B,H52C), C54(H54A,H54B,H54C), C56(H56A,H56B,H56C),
 C61(H61A,H61B,H61C), C63(H63A,H63B,H63C), C67(H67A,H67B,H67C), C68(H68A,H68B,
 H68C)
;
_olex2_submission_special_instructions 'No special instructions were received'
_oxdiff_exptl_absorpt_empirical_details
;
Empirical correction (ABSPACK) includes:
- Absorption correction using spherical harmonics
- Frame scaling
;
_oxdiff_exptl_absorpt_empirical_full_max 3.287
_oxdiff_exptl_absorpt_empirical_full_min 0.527

loop_
_space_group_symop_operation_xyz
'x, y, z'
'-x, -y, -z'

loop_
_atom_site_label
_atom_site_type_symbol
_atom_site_fract_x
_atom_site_fract_y
_atom_site_fract_z
_atom_site_U_iso_or_equiv
_atom_site_adp_type
_atom_site_occupancy
_atom_site_site_symmetry_order
_atom_site_calc_flag
_atom_site_refinement_flags_posn
_atom_site_refinement_flags_adp
_atom_site_refinement_flags_occupancy
_atom_site_disorder_assembly
_atom_site_disorder_group
C1 C 0.5336(12) 0.1390(5) 0.3626(5) 0.047(2) Uani 1 1 d . . . . .
C2 C 0.6318(12) 0.1073(5) 0.3973(5) 0.049(2) Uani 1 1 d . . . . .
H2 H 0.632484 0.116982 0.438930 0.058 Uiso 1 1 calc R . . . .
C3 C 0.7280(12) 0.0624(5) 0.3728(5) 0.051(3) Uani 1 1 d . . . . .
H3 H 0.790998 0.042570 0.398198 0.061 Uiso 1 1 calc R . . . .
C4 C 0.7328(11) 0.0458(5) 0.3097(5) 0.048(2) Uani 1 1 d . . . . .
C5 C 0.6328(14) 0.0774(6) 0.2770(6) 0.063(3) Uani 1 1 d . . . . .
H5 H 0.631436 0.068383 0.235257 0.075 Uiso 1 1 calc R . . . .
C6 C 0.5367(13) 0.1205(6) 0.3016(5) 0.056(3) Uani 1 1 d . . . . .
H6 H 0.470455 0.138467 0.276852 0.068 Uiso 1 1 calc R . . . .
C7 C 0.8333(11) -0.0036(5) 0.2832(5) 0.045(2) Uani 1 1 d . . . . .
C8 C 0.9354(12) -0.0337(6) 0.3166(5) 0.052(3) Uani 1 1 d . . . . .
H8 H 0.939532 -0.023230 0.357654 0.063 Uiso 1 1 calc R . . . .
C9 C 1.0291(12) -0.0778(6) 0.2915(5) 0.055(3) Uani 1 1 d . . . . .
H9 H 1.096962 -0.095696 0.315483 0.066 Uiso 1 1 calc R . . . .
C10 C 1.0266(12) -0.0974(5) 0.2296(5) 0.049(2) Uani 1 1 d . . . . .
C11 C 0.9248(13) -0.0678(6) 0.1962(5) 0.057(3) Uani 1 1 d . . . . .
H11 H 0.919046 -0.078723 0.155410 0.068 Uiso 1 1 calc R . . . .
C12 C 0.8310(12) -0.0223(6) 0.2225(5) 0.053(3) Uani 1 1 d . . . . .
H12 H 0.764030 -0.003567 0.198531 0.064 Uiso 1 1 calc R . . . .
C13 C 0.1586(13) 0.3017(5) 0.3807(5) 0.054(2) Uani 1 1 d . U . . .
H13 H 0.160525 0.281904 0.343347 0.065 Uiso 1 1 calc R . . . .
C14 C 0.0692(13) 0.3538(5) 0.3908(6) 0.059(2) Uani 1 1 d . U . . .
H14 H 0.010303 0.367941 0.361048 0.071 Uiso 1 1 calc R . . . .
C15 C 0.0674(13) 0.3848(6) 0.4450(5) 0.058(2) Uani 1 1 d . U . . .
H15 H 0.011756 0.421273 0.451607 0.070 Uiso 1 1 calc R . . . .
C16 C 0.1522(13) 0.3594(5) 0.4900(5) 0.054(2) Uani 1 1 d . U . . .
C17 C 0.2374(13) 0.3063(5) 0.4769(6) 0.056(2) Uani 1 1 d . U . . .
H17 H 0.293182 0.289187 0.506796 0.067 Uiso 1 1 calc R . . . .
C18 C 0.1560(14) 0.3883(5) 0.5475(5) 0.058(3) Uani 1 1 d . . . . .
C19 C 0.1641(15) 0.4130(6) 0.5950(6) 0.064(3) Uani 1 1 d . . . . .
C20 C 0.1794(15) 0.4374(5) 0.6531(5) 0.061(3) Uani 1 1 d . . . . .
C21 C 0.2699(15) 0.4070(6) 0.6911(6) 0.068(4) Uani 1 1 d . . . . .
H21 H 0.321679 0.371289 0.677652 0.082 Uiso 1 1 calc R . . . .
C22 C 0.2858(16) 0.4290(5) 0.7507(6) 0.065(3) Uani 1 1 d . . . . .
C23 C 0.2028(16) 0.4822(6) 0.7713(6) 0.069(4) Uani 1 1 d . . . . .
H23 H 0.208467 0.497146 0.810554 0.082 Uiso 1 1 calc R . . . .
C24 C 0.1138(16) 0.5111(6) 0.7319(6) 0.069(4) Uani 1 1 d . . . . .
C25 C 0.0955(16) 0.4892(6) 0.6745(6) 0.070(4) Uani 1 1 d . . . . .
H25 H 0.028879 0.508445 0.650677 0.084 Uiso 1 1 calc R . . . .
C26 C 0.3741(15) 0.3948(5) 0.7902(6) 0.065(3) Uani 1 1 d . . . . .
C27 C 0.4467(15) 0.3617(5) 0.8202(5) 0.061(3) Uani 1 1 d . . . . .
C28 C 0.5414(14) 0.3236(6) 0.8547(6) 0.057(3) Uani 1 1 d . . . . .
C29 C 0.5641(15) 0.3344(6) 0.9158(6) 0.067(3) Uani 1 1 d . . . . .
H29 H 0.516557 0.367577 0.936574 0.080 Uiso 1 1 calc R . . . .
C30 C 0.6578(18) 0.2954(7) 0.9449(6) 0.088(5) Uani 1 1 d . . . . .
H30 H 0.673797 0.302304 0.985675 0.105 Uiso 1 1 calc R . . . .
C31 C 0.7278(16) 0.2466(7) 0.9151(6) 0.076(4) Uani 1 1 d . . . . .
H31 H 0.787876 0.219604 0.936258 0.091 Uiso 1 1 calc R . . . .
C32 C 0.6179(13) 0.2730(5) 0.8265(5) 0.053(3) Uani 1 1 d . . . . .
H32 H 0.602513 0.264292 0.786108 0.063 Uiso 1 1 calc R . . . .
C33 C 0.1864(15) 0.0787(6) 0.3776(6) 0.069(3) Uani 1 1 d D U . . .
H33A H 0.271101 0.057001 0.357601 0.082 Uiso 1 1 calc R . . . .
H33B H 0.119399 0.046261 0.398228 0.082 Uiso 1 1 calc R . . . .
C34 C 0.1182(18) 0.1174(8) 0.3259(7) 0.089(4) Uani 1 1 d D U . . .
H34A H 0.089215 0.089309 0.297359 0.134 Uiso 1 1 calc GR . . . .
H34B H 0.186577 0.147212 0.302609 0.134 Uiso 1 1 calc GR . . . .
H34C H 0.035878 0.140122 0.345165 0.134 Uiso 1 1 calc GR . . . .
C35 C 0.0702(17) 0.1522(6) 0.4821(9) 0.093(5) Uani 1 1 d D . . . .
H35A H 0.093134 0.175350 0.516382 0.111 Uiso 1 1 calc R . . . .
H35B H 0.024412 0.182056 0.453858 0.111 Uiso 1 1 calc R . . . .
C36 C -0.0374(13) 0.1014(6) 0.5104(6) 0.065(3) Uani 1 1 d D . . . .
H36A H -0.082564 0.086418 0.477272 0.098 Uiso 1 1 calc GR . . . .
H36B H -0.108775 0.118989 0.541287 0.098 Uiso 1 1 calc GR . . . .
H36C H 0.011021 0.066478 0.530777 0.098 Uiso 1 1 calc GR . . . .
C37 C 0.3562(18) 0.0949(7) 0.5491(6) 0.080(4) Uani 1 1 d D U . . .
H37A H 0.436196 0.122422 0.534138 0.121 Uiso 1 1 calc GR . . . .
H37B H 0.383812 0.061622 0.578883 0.121 Uiso 1 1 calc GR . . . .
H37C H 0.277976 0.119113 0.569744 0.121 Uiso 1 1 calc GR . . . .
C38 C 0.3094(17) 0.0655(6) 0.4927(6) 0.073(3) Uani 1 1 d D U . . .
H38A H 0.236776 0.033799 0.508575 0.088 Uiso 1 1 calc R . . . .
H38B H 0.390997 0.044158 0.469931 0.088 Uiso 1 1 calc R . . . .
C39 C 0.582(2) 0.2878(11) 0.2673(8) 0.133(7) Uani 1 1 d D U . . .
H39A H 0.650401 0.321254 0.251022 0.159 Uiso 1 1 calc R . . . .
H39B H 0.621975 0.248271 0.251974 0.159 Uiso 1 1 calc R . . . .
C40 C 0.444(2) 0.3029(12) 0.2403(9) 0.150(8) Uani 1 1 d D U . . .
H40A H 0.461773 0.306163 0.194583 0.225 Uiso 1 1 d R . . . .
H40B H 0.409113 0.343113 0.254513 0.225 Uiso 1 1 d R . . . .
H40C H 0.373363 0.270753 0.255453 0.225 Uiso 1 1 d R . . . .
C41 C 0.7416(18) 0.2629(8) 0.3708(10) 0.106(5) Uani 1 1 d D U . . .
H41A H 0.772692 0.221621 0.356861 0.127 Uiso 1 1 calc R . . . .
H41B H 0.807539 0.294532 0.347604 0.127 Uiso 1 1 calc R . . . .
C42 C 0.748(2) 0.2625(11) 0.4416(10) 0.130(6) Uani 1 1 d D U . . .
H42A H 0.838988 0.245326 0.450349 0.195 Uiso 1 1 calc GR . . . .
H42B H 0.672273 0.236687 0.465278 0.195 Uiso 1 1 calc GR . . . .
H42C H 0.737241 0.305274 0.453831 0.195 Uiso 1 1 calc GR . . . .
C43 C 0.5227(15) 0.3588(6) 0.3787(9) 0.091(5) Uani 1 1 d D U . . .
H43A H 0.429540 0.372612 0.368384 0.109 Uiso 1 1 calc R . . . .
H43B H 0.515637 0.355033 0.424792 0.109 Uiso 1 1 calc R . . . .
C44 C 0.6300(19) 0.4100(7) 0.3519(11) 0.119(7) Uani 1 1 d D U . . .
H44A H 0.664636 0.404424 0.307998 0.179 Uiso 1 1 calc GR . . . .
H44B H 0.709012 0.407146 0.375605 0.179 Uiso 1 1 calc GR . . . .
H44C H 0.584629 0.451155 0.354977 0.179 Uiso 1 1 calc GR . . . .
C45 C 0.999(3) -0.3114(9) 0.2095(15) 0.194(11) Uani 1 1 d D U . . .
H45A H 0.924700 -0.332164 0.240449 0.233 Uiso 1 1 calc R . . . .
H45B H 0.952355 -0.300448 0.172430 0.233 Uiso 1 1 calc R . . . .
C46 C 1.080(2) -0.3698(9) 0.1879(14) 0.186(11) Uani 1 1 d D U . . .
H46A H 1.070478 -0.374058 0.144260 0.279 Uiso 1 1 calc GR . . . .
H46B H 1.041475 -0.406738 0.214024 0.279 Uiso 1 1 calc GR . . . .
H46C H 1.179515 -0.365836 0.191454 0.279 Uiso 1 1 calc GR . . . .
C47 C 0.913(2) -0.2278(11) 0.3165(9) 0.116(6) Uani 1 1 d D U . . .
H47A H 0.883218 -0.183537 0.317739 0.139 Uiso 1 1 calc R . . . .
H47B H 0.829016 -0.254036 0.328932 0.139 Uiso 1 1 calc R . . . .
C48 C 1.019(2) -0.2434(10) 0.3641(9) 0.111(5) Uani 1 1 d D U . . .
H48A H 1.088149 -0.274187 0.347883 0.166 Uiso 1 1 calc GR . . . .
H48B H 0.967006 -0.260432 0.404135 0.166 Uiso 1 1 calc GR . . . .
H48C H 1.066726 -0.205226 0.369960 0.166 Uiso 1 1 calc GR . . . .
C49 C 0.793(3) -0.2236(12) 0.1992(11) 0.185(10) Uani 1 1 d D U . . .
H49A H 0.725645 -0.257542 0.214900 0.222 Uiso 1 1 calc R . . . .
H49B H 0.750091 -0.183551 0.211773 0.222 Uiso 1 1 calc R . . . .
C50 C 0.831(3) -0.2212(13) 0.1267(11) 0.186(10) Uani 1 1 d D U . . .
H50A H 0.933640 -0.219267 0.115032 0.279 Uiso 1 1 calc GR . . . .
H50B H 0.787975 -0.184015 0.107646 0.279 Uiso 1 1 calc GR . . . .
H50C H 0.796375 -0.258646 0.112039 0.279 Uiso 1 1 calc GR . . . .
C51 C 1.3598(15) -0.0367(6) 0.2102(6) 0.070(4) Uani 1 1 d D . . . .
H51A H 1.423005 -0.003116 0.189003 0.084 Uiso 1 1 calc R . . . .
H51B H 1.272281 -0.016490 0.229350 0.084 Uiso 1 1 calc R . . . .
C52 C 1.4309(19) -0.0707(9) 0.2634(7) 0.110(6) Uani 1 1 d D . . . .
H52A H 1.532706 -0.064649 0.254074 0.165 Uiso 1 1 calc GR . . . .
H52B H 1.410539 -0.115399 0.266701 0.165 Uiso 1 1 calc GR . . . .
H52C H 1.394272 -0.053559 0.302889 0.165 Uiso 1 1 calc GR . . . .
C53 C 1.4879(12) -0.1118(5) 0.1100(6) 0.063(3) Uani 1 1 d D U . . .
H53A H 1.529756 -0.142027 0.139221 0.076 Uiso 1 1 calc R . . . .
H53B H 1.469157 -0.134675 0.074710 0.076 Uiso 1 1 calc R . . . .
C54 C 1.5983(12) -0.0617(6) 0.0842(6) 0.065(3) Uani 1 1 d D U . . .
H54A H 1.566936 -0.036160 0.049107 0.098 Uiso 1 1 calc GR . . . .
H54B H 1.688191 -0.081977 0.069919 0.098 Uiso 1 1 calc GR . . . .
H54C H 1.610044 -0.035029 0.117142 0.098 Uiso 1 1 calc GR . . . .
C55 C 1.2443(18) -0.0272(9) 0.0941(7) 0.104(5) Uani 1 1 d D U . . .
H55A H 1.156751 -0.008637 0.115206 0.125 Uiso 1 1 calc R . . . .
H55B H 1.312860 0.006836 0.081408 0.125 Uiso 1 1 calc R . . . .
C56 C 1.212(2) -0.0547(11) 0.0350(8) 0.130(6) Uani 1 1 d D U . . .
H56A H 1.196434 -0.020611 0.003570 0.195 Uiso 1 1 calc GR . . . .
H56B H 1.127664 -0.080318 0.045458 0.195 Uiso 1 1 calc GR . . . .
H56C H 1.291791 -0.080511 0.018326 0.195 Uiso 1 1 calc GR . . . .
C57 C 0.0439(15) 0.5903(6) 0.8044(6) 0.063(3) Uani 1 1 d . . . . .
H57A H 0.142401 0.596847 0.810050 0.076 Uiso 1 1 calc R . . . .
H57B H -0.000763 0.560875 0.839091 0.076 Uiso 1 1 calc R . . . .
C58 C -0.0377(16) 0.6525(7) 0.8021(6) 0.074(4) Uani 1 1 d . . . . .
C72 C 0.008(2) 0.7893(9) 0.8951(8) 0.097(3) Uani 1 1 d . U . . .
H72A H 0.034255 0.767256 0.933637 0.116 Uiso 0.5 1 calc R . P A 1
H72B H 0.093462 0.800493 0.865087 0.116 Uiso 0.5 1 calc R . P A 1
C73 C -0.112(2) 0.7457(9) 0.8618(8) 0.102(2) Uani 1 1 d . U . . .
C74 C -0.244(2) 0.7316(9) 0.8996(8) 0.103(2) Uani 1 1 d . U . . .
H74C H -0.229467 0.710838 0.940692 0.124 Uiso 0.5 1 calc R . P B 1
H74D H -0.298307 0.703176 0.879086 0.124 Uiso 0.5 1 calc R . P B 1
H74A H -0.308048 0.768309 0.897538 0.124 Uiso 0.5 1 calc R . P C -1
H74B H -0.288337 0.696434 0.883701 0.124 Uiso 0.5 1 calc R . P C -1
N1 N 0.2416(10) 0.2790(4) 0.4225(4) 0.0499(19) Uani 1 1 d . U . . .
N2 N 0.7103(10) 0.2373(4) 0.8545(4) 0.052(2) Uani 1 1 d . . . . .
O1 O 0.0381(12) 0.5669(4) 0.7454(4) 0.085(3) Uani 1 1 d . . . . .
O2 O -0.0775(15) 0.6787(5) 0.7580(5) 0.111(5) Uani 1 1 d . . . . .
O3 O -0.0516(13) 0.6737(5) 0.8614(5) 0.097(2) Uani 1 1 d . U . . .
P1 P 0.2375(3) 0.12494(13) 0.43781(13) 0.0467(6) Uani 1 1 d . . . . .
P2 P 0.5615(4) 0.28065(15) 0.35138(16) 0.0586(7) Uani 1 1 d . . . . .
P3 P 0.9918(4) -0.24120(19) 0.23717(18) 0.0736(10) Uani 1 1 d D . . . .
P4 P 1.3158(3) -0.08471(13) 0.15107(12) 0.0477(6) Uani 1 1 d . . . . .
Pt1 Pt 0.39261(5) 0.20586(2) 0.39567(2) 0.04789(18) Uani 1 1 d . . . . .
Pt2 Pt 1.15779(5) -0.16571(2) 0.19130(2) 0.05084(19) Uani 1 1 d . . . . .
C60 C -0.084(3) 0.8442(17) 0.9080(15) 0.095(3) Uani 0.5 1 d D U P D 1
C61 C -0.457(4) 0.7828(18) 0.9589(15) 0.097(5) Uani 0.5 1 d . U P D 1
H61A H -0.430950 0.786701 1.000106 0.146 Uiso 0.5 1 calc GR . P D 1
H61B H -0.489809 0.740365 0.956962 0.146 Uiso 0.5 1 calc GR . P D 1
H61C H -0.532361 0.812832 0.951614 0.146 Uiso 0.5 1 calc GR . P D 1
C62 C -0.382(5) 0.813(2) 0.8441(18) 0.103(5) Uani 0.5 1 d . U P D 1
H62A H -0.395179 0.772749 0.827473 0.155 Uiso 0.5 1 d R . P D 1
H62B H -0.314369 0.837850 0.814253 0.155 Uiso 0.5 1 d R . P D 1
H62C H -0.471629 0.835030 0.850943 0.155 Uiso 0.5 1 d R . P D 1
C63 C -0.021(4) 0.8780(16) 0.9588(15) 0.095(3) Uani 0.5 1 d . U P D 1
H63A H -0.063303 0.861034 1.000575 0.142 Uiso 0.5 1 calc GR . P D 1
H63B H -0.041389 0.922917 0.953536 0.142 Uiso 0.5 1 calc GR . P D 1
H63C H 0.080994 0.871206 0.953673 0.142 Uiso 0.5 1 calc GR . P D 1
C65 C -0.041(4) 0.8888(16) 0.8402(14) 0.094(3) Uani 0.5 1 d . U P D 1
H65A H -0.067006 0.868882 0.804875 0.142 Uiso 0.5 1 d R . P D 1
H65B H 0.060234 0.895742 0.833565 0.142 Uiso 0.5 1 d R . P D 1
H65C H -0.091166 0.928892 0.843665 0.142 Uiso 0.5 1 d R . P D 1
N4 N -0.236(3) 0.8414(13) 0.9266(11) 0.094(3) Uani 0.5 1 d D U P D 1
O9 O -0.302(2) 0.8906(10) 0.9482(9) 0.092(4) Uani 0.5 1 d . U P D 1
C32/ C -0.329(4) 0.7962(18) 0.9086(15) 0.098(3) Uani 0.5 1 d . U P D 1
C64 C -0.117(4) 0.7322(15) 0.9893(15) 0.097(3) Uani 0.5 1 d D U P D -1
C66 C -0.229(4) 0.7187(18) 0.9495(16) 0.100(3) Uani 0.5 1 d . U P D -1
C67 C -0.187(4) 0.7553(17) 1.0525(15) 0.098(5) Uani 0.5 1 d . U P D -1
H67A H -0.115869 0.759219 1.079407 0.147 Uiso 0.5 1 calc GR . P D -1
H67B H -0.258372 0.725294 1.073048 0.147 Uiso 0.5 1 calc GR . P D -1
H67C H -0.232336 0.796082 1.044684 0.147 Uiso 0.5 1 calc GR . P D -1
C68 C -0.037(4) 0.6691(14) 1.0078(14) 0.093(5) Uani 0.5 1 d D U P D -1
H68A H 0.030541 0.658098 0.972056 0.140 Uiso 0.5 1 calc GR . P D -1
H68B H -0.105693 0.635539 1.019882 0.140 Uiso 0.5 1 calc GR . P D -1
H68C H 0.012322 0.674878 1.042966 0.140 Uiso 0.5 1 calc GR . P D -1
C70 C 0.165(4) 0.7673(18) 0.8660(16) 0.099(5) Uani 0.5 1 d . U P D -1
H70A H 0.155277 0.726396 0.850854 0.149 Uiso 0.5 1 d R . P D -1
H70B H 0.227077 0.763206 0.898154 0.149 Uiso 0.5 1 d R . P D -1
H70C H 0.206487 0.796606 0.831264 0.149 Uiso 0.5 1 d R . P D -1
C71 C 0.050(4) 0.8736(16) 0.8823(15) 0.095(3) Uani 0.5 1 d . U P D -1
H71A H -0.024500 0.897191 0.906406 0.143 Uiso 0.5 1 d R . P D -1
H71B H 0.058960 0.889071 0.838146 0.143 Uiso 0.5 1 d R . P D -1
H71C H 0.139070 0.878961 0.897596 0.143 Uiso 0.5 1 d R . P D -1
N3 N -0.017(3) 0.7821(14) 0.9569(13) 0.097(3) Uani 0.5 1 d . U P D -1
O69 O 0.061(3) 0.8011(12) 0.9975(11) 0.100(4) Uani 0.5 1 d . U P D -1
F1 F 0.4576(19) 0.2511(8) 0.5738(11) 0.211(6) Uani 1 1 d . U . . .
F2 F 0.471(2) 0.2804(8) 0.6811(10) 0.207(6) Uani 1 1 d . U . . .
F3 F 0.6769(18) 0.2880(6) 0.5870(10) 0.186(6) Uani 1 1 d . U . . .
F4 F 0.6368(14) 0.2223(8) 0.6827(7) 0.164(4) Uani 1 1 d . U . . .
F5 F 0.6457(12) 0.1842(4) 0.5912(5) 0.109(3) Uani 1 1 d . U . . .
F6 F 0.4362(13) 0.1874(7) 0.6518(8) 0.166(4) Uani 1 1 d . U . . .
P5 P 0.5557(7) 0.2382(3) 0.6207(4) 0.152(2) Uani 1 1 d . U . . .
F7 F -0.428(2) 0.8538(9) 0.8399(6) 0.176(5) Uani 1 1 d . U . E 2
F8 F -0.454(2) 0.8580(8) 0.9432(7) 0.176(5) Uani 1 1 d . U . E 2
F9 F -0.5163(18) 0.7717(8) 0.9052(7) 0.165(5) Uani 1 1 d . U . E 2
F10 F -0.662(2) 0.8262(9) 0.8483(8) 0.186(5) Uani 1 1 d . U . E 2
F11 F -0.683(2) 0.8305(9) 0.9507(7) 0.194(6) Uani 1 1 d . U . E 2
F12 F -0.607(2) 0.9121(8) 0.8858(6) 0.189(5) Uani 1 1 d . U . E 2
P6 P -0.5537(9) 0.8441(4) 0.8949(3) 0.144(2) Uani 1 1 d . U . E 2

loop_
_atom_site_aniso_label
_atom_site_aniso_U_11
_atom_site_aniso_U_22
_atom_site_aniso_U_33
_atom_site_aniso_U_23
_atom_site_aniso_U_13
_atom_site_aniso_U_12
C1 0.047(6) 0.051(6) 0.044(5) -0.013(4) -0.008(4) 0.002(5)
C2 0.060(6) 0.047(5) 0.044(5) -0.018(4) -0.015(5) 0.011(5)
C3 0.056(6) 0.056(6) 0.046(5) -0.025(5) -0.015(5) 0.015(5)
C4 0.048(6) 0.056(6) 0.044(5) -0.025(5) -0.008(4) 0.010(5)
C5 0.081(8) 0.066(7) 0.047(6) -0.026(5) -0.016(6) 0.020(6)
C6 0.065(7) 0.064(7) 0.045(6) -0.022(5) -0.017(5) 0.017(6)
C7 0.050(6) 0.051(5) 0.039(5) -0.020(4) -0.011(4) 0.012(5)
C8 0.052(6) 0.067(7) 0.042(5) -0.026(5) -0.012(5) 0.013(5)
C9 0.054(6) 0.071(7) 0.046(6) -0.022(5) -0.015(5) 0.013(5)
C10 0.050(6) 0.054(6) 0.046(5) -0.023(5) -0.008(5) 0.005(5)
C11 0.065(7) 0.065(7) 0.049(6) -0.034(5) -0.018(5) 0.015(6)
C12 0.055(6) 0.062(7) 0.049(6) -0.024(5) -0.020(5) 0.018(5)
C13 0.067(5) 0.046(4) 0.058(5) -0.025(4) -0.023(4) 0.018(4)
C14 0.071(6) 0.054(5) 0.060(5) -0.021(4) -0.024(5) 0.023(4)
C15 0.073(6) 0.052(5) 0.056(5) -0.021(4) -0.024(4) 0.024(4)
C16 0.065(5) 0.049(5) 0.055(5) -0.019(4) -0.022(4) 0.017(4)
C17 0.065(5) 0.049(5) 0.060(5) -0.029(4) -0.020(4) 0.023(4)
C18 0.078(8) 0.050(6) 0.050(6) -0.021(5) -0.017(5) 0.020(6)
C19 0.090(9) 0.052(6) 0.055(7) -0.015(5) -0.021(6) 0.025(6)
C20 0.093(9) 0.048(6) 0.048(6) -0.021(5) -0.019(6) 0.017(6)
C21 0.092(10) 0.058(7) 0.060(7) -0.029(6) -0.017(7) 0.034(7)
C22 0.105(10) 0.047(6) 0.050(6) -0.020(5) -0.026(6) 0.030(6)
C23 0.105(10) 0.054(6) 0.052(6) -0.022(5) -0.022(6) 0.035(7)
C24 0.099(10) 0.056(7) 0.059(7) -0.032(6) -0.027(7) 0.034(7)
C25 0.101(10) 0.055(7) 0.061(7) -0.026(6) -0.023(7) 0.025(7)
C26 0.095(9) 0.048(6) 0.058(7) -0.018(5) -0.025(6) 0.028(6)
C27 0.088(9) 0.053(6) 0.048(6) -0.023(5) -0.018(6) 0.020(6)
C28 0.068(8) 0.055(6) 0.051(6) -0.015(5) -0.014(5) 0.006(5)
C29 0.088(9) 0.065(7) 0.053(6) -0.034(6) -0.018(6) 0.031(7)
C30 0.120(12) 0.100(10) 0.055(7) -0.044(7) -0.039(8) 0.063(9)
C31 0.089(10) 0.090(9) 0.058(7) -0.035(7) -0.031(7) 0.036(8)
C32 0.068(7) 0.043(5) 0.049(6) -0.017(4) -0.012(5) 0.018(5)
C33 0.079(8) 0.071(7) 0.061(7) -0.017(6) -0.019(6) -0.010(6)
C34 0.100(10) 0.104(10) 0.072(8) 0.008(7) -0.044(8) -0.035(9)
C35 0.094(11) 0.065(9) 0.113(13) -0.019(8) 0.010(10) 0.007(8)
C36 0.065(8) 0.080(8) 0.051(6) -0.005(6) -0.008(6) 0.000(6)
C37 0.106(10) 0.077(8) 0.063(7) 0.004(6) -0.033(7) -0.024(8)
C38 0.094(9) 0.068(7) 0.065(7) -0.006(6) -0.034(6) 0.005(7)
C39 0.178(16) 0.150(16) 0.073(10) -0.007(10) -0.015(10) -0.089(14)
C40 0.206(17) 0.179(18) 0.073(10) -0.003(11) -0.041(10) -0.087(16)
C41 0.079(10) 0.064(8) 0.180(13) -0.034(10) -0.027(11) 0.013(7)
C42 0.102(12) 0.111(12) 0.188(14) -0.012(13) -0.058(13) -0.006(10)
C43 0.073(9) 0.066(8) 0.143(15) -0.030(8) -0.033(9) 0.012(6)
C44 0.108(13) 0.067(9) 0.18(2) -0.013(11) -0.018(13) 0.004(7)
C45 0.166(18) 0.138(15) 0.25(2) -0.095(16) 0.117(17) -0.049(13)
C46 0.158(17) 0.143(15) 0.24(2) -0.125(15) 0.102(16) -0.064(13)
C47 0.120(13) 0.133(14) 0.096(11) -0.033(11) -0.004(8) 0.000(11)
C48 0.123(13) 0.110(12) 0.104(11) -0.039(10) -0.011(8) -0.005(10)
C49 0.29(3) 0.123(14) 0.177(15) 0.013(14) -0.155(19) -0.066(16)
C50 0.29(3) 0.126(14) 0.178(15) 0.011(14) -0.151(19) -0.063(16)
C51 0.077(9) 0.065(7) 0.065(8) -0.028(6) 0.015(7) -0.021(7)
C52 0.109(13) 0.166(19) 0.063(9) -0.043(10) -0.017(9) -0.033(13)
C53 0.054(7) 0.062(7) 0.073(8) -0.024(6) -0.001(6) 0.009(4)
C54 0.052(7) 0.079(8) 0.068(8) -0.026(6) -0.006(5) 0.000(5)
C55 0.077(9) 0.143(14) 0.083(9) 0.045(9) -0.021(8) 0.001(9)
C56 0.103(11) 0.189(17) 0.099(10) 0.054(10) -0.052(9) -0.042(12)
C57 0.088(9) 0.054(6) 0.056(6) -0.025(5) -0.028(6) 0.023(6)
C58 0.088(10) 0.084(9) 0.062(7) -0.039(7) -0.032(7) 0.033(8)
C72 0.115(5) 0.108(5) 0.079(4) -0.037(4) -0.043(4) 0.042(5)
C73 0.128(5) 0.118(5) 0.073(4) -0.044(4) -0.041(4) 0.053(5)
C74 0.124(5) 0.117(5) 0.080(4) -0.039(4) -0.041(4) 0.045(4)
N1 0.060(5) 0.044(4) 0.054(4) -0.024(3) -0.023(4) 0.016(4)
N2 0.056(5) 0.057(5) 0.047(5) -0.028(4) -0.007(4) 0.015(4)
O1 0.131(8) 0.073(5) 0.065(5) -0.046(4) -0.046(5) 0.055(6)
O2 0.174(12) 0.105(8) 0.074(6) -0.049(6) -0.075(7) 0.088(8)
O3 0.129(6) 0.111(5) 0.066(4) -0.050(4) -0.043(4) 0.060(5)
P1 0.0535(16) 0.0453(13) 0.0434(13) -0.0147(11) -0.0086(11) 0.0084(12)
P2 0.0587(18) 0.0536(16) 0.0657(18) -0.0153(14) -0.0109(14) 0.0024(14)
P3 0.073(2) 0.080(2) 0.068(2) -0.0404(18) 0.0123(17) -0.0102(18)
P4 0.0539(16) 0.0518(14) 0.0389(13) -0.0134(11) -0.0089(11) 0.0167(12)
Pt1 0.0559(3) 0.0459(3) 0.0461(3) -0.02140(19) -0.0133(2) 0.0151(2)
Pt2 0.0555(3) 0.0552(3) 0.0460(3) -0.0259(2) -0.0108(2) 0.0160(2)
C60 0.114(5) 0.104(5) 0.078(4) -0.039(4) -0.041(4) 0.044(5)
C61 0.120(9) 0.109(9) 0.074(8) -0.038(8) -0.037(8) 0.043(9)
C62 0.122(9) 0.115(9) 0.081(9) -0.031(8) -0.035(8) 0.048(9)
C63 0.115(6) 0.104(6) 0.078(5) -0.038(5) -0.042(5) 0.044(6)
C65 0.114(6) 0.103(6) 0.078(5) -0.039(5) -0.041(5) 0.045(6)
N4 0.114(5) 0.104(5) 0.076(5) -0.041(4) -0.041(4) 0.046(5)
O9 0.109(8) 0.098(8) 0.081(7) -0.048(7) -0.036(7) 0.045(7)
C32/ 0.118(5) 0.110(5) 0.077(5) -0.040(4) -0.040(4) 0.045(5)
C64 0.115(6) 0.112(6) 0.077(5) -0.039(5) -0.045(5) 0.041(5)
C66 0.119(6) 0.115(5) 0.078(5) -0.039(5) -0.042(5) 0.043(5)
C67 0.116(9) 0.113(9) 0.078(8) -0.040(8) -0.043(8) 0.046(9)
C68 0.109(9) 0.113(9) 0.074(8) -0.039(8) -0.052(8) 0.035(8)
C70 0.114(9) 0.110(9) 0.083(8) -0.031(8) -0.038(8) 0.039(9)
C71 0.115(6) 0.104(6) 0.078(5) -0.038(5) -0.042(5) 0.044(5)
N3 0.115(6) 0.110(5) 0.079(5) -0.037(5) -0.045(5) 0.041(5)
O69 0.113(9) 0.110(9) 0.092(8) -0.034(7) -0.051(7) 0.034(8)
F1 0.188(11) 0.157(11) 0.322(14) 0.005(11) -0.163(9) 0.011(9)
F2 0.206(13) 0.159(10) 0.276(13) -0.127(9) -0.050(10) 0.063(10)
F3 0.198(11) 0.092(8) 0.318(19) -0.050(8) -0.185(11) 0.021(6)
F4 0.132(9) 0.227(12) 0.162(8) -0.120(8) -0.052(6) -0.013(8)
F5 0.141(8) 0.094(6) 0.102(6) -0.041(5) -0.041(6) 0.043(5)
F6 0.109(7) 0.166(9) 0.259(12) -0.143(8) -0.072(7) 0.048(4)
P5 0.117(4) 0.124(4) 0.255(6) -0.123(4) -0.106(4) 0.059(3)
F7 0.216(11) 0.217(13) 0.092(7) -0.033(9) -0.015(6) 0.047(11)
F8 0.252(13) 0.170(11) 0.121(9) -0.039(8) -0.072(7) 0.054(10)
F9 0.200(11) 0.165(6) 0.133(9) -0.045(8) -0.030(9) 0.083(9)
F10 0.213(12) 0.213(13) 0.143(10) -0.023(9) -0.068(8) 0.042(10)
F11 0.243(12) 0.205(12) 0.116(9) -0.010(9) 0.014(7) 0.092(11)
F12 0.288(14) 0.168(8) 0.107(8) -0.019(8) -0.034(9) 0.092(10)
P6 0.193(5) 0.165(5) 0.078(3) -0.030(3) -0.031(3) 0.074(4)

loop_
_atom_type_symbol
_atom_type_description
_atom_type_scat_dispersion_real
_atom_type_scat_dispersion_imag
_atom_type_scat_source
C C 0.0181 0.0091 'International Tables Vol C Tables 4.2.6.8 and 6.1.1.4'
H H 0.0000 0.0000 'International Tables Vol C Tables 4.2.6.8 and 6.1.1.4'
F F 0.0727 0.0534 'International Tables Vol C Tables 4.2.6.8 and 6.1.1.4'
N N 0.0311 0.0180 'International Tables Vol C Tables 4.2.6.8 and 6.1.1.4'
O O 0.0492 0.0322 'International Tables Vol C Tables 4.2.6.8 and 6.1.1.4'
P P 0.2955 0.4335 'International Tables Vol C Tables 4.2.6.8 and 6.1.1.4'
Pt Pt -4.5932 6.9264 'International Tables Vol C Tables 4.2.6.8 and 6.1.1.4'

loop_
_geom_angle_atom_site_label_1
_geom_angle_atom_site_label_2
_geom_angle_atom_site_label_3
_geom_angle
_geom_angle_site_symmetry_1
_geom_angle_site_symmetry_3
_geom_angle_publ_flag
C2 C1 Pt1 124.6(8) . . ?
C6 C1 C2 114.9(10) . . ?
C6 C1 Pt1 120.5(8) . . ?
C1 C2 H2 118.5 . . ?
C3 C2 C1 123.0(10) . . ?
C3 C2 H2 118.5 . . ?
C2 C3 H3 119.4 . . ?
C2 C3 C4 121.2(10) . . ?
C4 C3 H3 119.4 . . ?
C3 C4 C7 121.9(10) . . ?
C5 C4 C3 114.2(9) . . ?
C5 C4 C7 123.8(10) . . ?
C4 C5 H5 117.8 . . ?
C6 C5 C4 124.4(10) . . ?
C6 C5 H5 117.8 . . ?
C1 C6 H6 118.9 . . ?
C5 C6 C1 122.2(11) . . ?
C5 C6 H6 118.9 . . ?
C8 C7 C4 122.8(9) . . ?
C8 C7 C12 115.8(9) . . ?
C12 C7 C4 121.4(10) . . ?
C7 C8 H8 118.7 . . ?
C9 C8 C7 122.5(10) . . ?
C9 C8 H8 118.7 . . ?
C8 C9 H9 119.1 . . ?
C8 C9 C10 121.8(10) . . ?
C10 C9 H9 119.1 . . ?
C9 C10 Pt2 123.6(8) . . ?
C11 C10 C9 115.9(10) . . ?
C11 C10 Pt2 120.5(7) . . ?
C10 C11 H11 119.4 . . ?
C10 C11 C12 121.3(10) . . ?
C12 C11 H11 119.4 . . ?
C7 C12 H12 118.7 . . ?
C11 C12 C7 122.6(10) . . ?
C11 C12 H12 118.7 . . ?
C14 C13 H13 119.0 . . ?
N1 C13 H13 119.0 . . ?
N1 C13 C14 122.0(10) . . ?
C13 C14 H14 120.1 . . ?
C15 C14 C13 119.9(11) . . ?
C15 C14 H14 120.1 . . ?
C14 C15 H15 121.1 . . ?
C14 C15 C16 117.8(10) . . ?
C16 C15 H15 121.1 . . ?
C15 C16 C18 121.4(10) . . ?
C17 C16 C15 118.9(10) . . ?
C17 C16 C18 119.7(10) . . ?
C16 C17 H17 119.1 . . ?
N1 C17 C16 121.9(10) . . ?
N1 C17 H17 119.1 . . ?
C19 C18 C16 177.7(15) . . ?
C18 C19 C20 175.2(12) . . ?
C21 C20 C19 119.3(10) . . ?
C21 C20 C25 119.7(11) . . ?
C25 C20 C19 120.8(11) . . ?
C20 C21 H21 119.4 . . ?
C20 C21 C22 121.2(10) . . ?
C22 C21 H21 119.4 . . ?
C23 C22 C21 118.6(11) . . ?
C26 C22 C21 119.9(10) . . ?
C26 C22 C23 121.3(10) . . ?
C22 C23 H23 120.9 . . ?
C24 C23 C22 118.2(11) . . ?
C24 C23 H23 120.9 . . ?
C23 C24 C25 123.5(11) . . ?
C23 C24 O1 122.3(10) . . ?
C25 C24 O1 114.2(11) . . ?
C20 C25 H25 120.7 . . ?
C24 C25 C20 118.7(12) . . ?
C24 C25 H25 120.7 . . ?
C27 C26 C22 174.0(12) . . ?
C26 C27 C28 176.7(16) . . ?
C29 C28 C27 123.3(10) . . ?
C29 C28 C32 117.1(11) . . ?
C32 C28 C27 119.6(10) . . ?
C28 C29 H29 120.6 . . ?
C30 C29 C28 118.8(10) . . ?
C30 C29 H29 120.6 . . ?
C29 C30 H30 119.4 . . ?
C31 C30 C29 121.1(11) . . ?
C31 C30 H30 119.4 . . ?
C30 C31 H31 119.8 . . ?
N2 C31 C30 120.4(12) . . ?
N2 C31 H31 119.8 . . ?
C28 C32 H32 118.5 . . ?
N2 C32 C28 123.0(10) . . ?
N2 C32 H32 118.5 . . ?
H33A C33 H33B 107.6 . . ?
C34 C33 H33A 108.6 . . ?
C34 C33 H33B 108.6 . . ?
C34 C33 P1 114.5(10) . . ?
P1 C33 H33A 108.6 . . ?
P1 C33 H33B 108.6 . . ?
C33 C34 H34A 109.5 . . ?
C33 C34 H34B 109.5 . . ?
C33 C34 H34C 109.5 . . ?
H34A C34 H34B 109.5 . . ?
H34A C34 H34C 109.5 . . ?
H34B C34 H34C 109.5 . . ?
H35A C35 H35B 107.3 . . ?
C36 C35 H35A 108.1 . . ?
C36 C35 H35B 108.1 . . ?
C36 C35 P1 116.6(10) . . ?
P1 C35 H35A 108.1 . . ?
P1 C35 H35B 108.1 . . ?
C35 C36 H36A 109.5 . . ?
C35 C36 H36B 109.5 . . ?
C35 C36 H36C 109.5 . . ?
H36A C36 H36B 109.5 . . ?
H36A C36 H36C 109.5 . . ?
H36B C36 H36C 109.5 . . ?
H37A C37 H37B 109.5 . . ?
H37A C37 H37C 109.5 . . ?
H37B C37 H37C 109.5 . . ?
C38 C37 H37A 109.5 . . ?
C38 C37 H37B 109.5 . . ?
C38 C37 H37C 109.5 . . ?
C37 C38 H38A 109.1 . . ?
C37 C38 H38B 109.1 . . ?
C37 C38 P1 112.4(10) . . ?
H38A C38 H38B 107.9 . . ?
P1 C38 H38A 109.1 . . ?
P1 C38 H38B 109.1 . . ?
H39A C39 H39B 107.6 . . ?
C40 C39 H39A 108.7 . . ?
C40 C39 H39B 108.7 . . ?
C40 C39 P2 114.3(14) . . ?
P2 C39 H39A 108.7 . . ?
P2 C39 H39B 108.7 . . ?
C39 C40 H40A 110.4 . . ?
C39 C40 H40B 106.9 . . ?
C39 C40 H40C 111.1 . . ?
H40A C40 H40B 109.4 . . ?
H40A C40 H40C 109.5 . . ?
H40B C40 H40C 109.5 . . ?
H41A C41 H41B 107.8 . . ?
C42 C41 H41A 109.0 . . ?
C42 C41 H41B 109.0 . . ?
C42 C41 P2 112.7(13) . . ?
P2 C41 H41A 109.0 . . ?
P2 C41 H41B 109.0 . . ?
C41 C42 H42A 109.5 . . ?
C41 C42 H42B 109.5 . . ?
C41 C42 H42C 109.5 . . ?
H42A C42 H42B 109.5 . . ?
H42A C42 H42C 109.5 . . ?
H42B C42 H42C 109.5 . . ?
H43A C43 H43B 107.4 . . ?
C44 C43 H43A 108.3 . . ?
C44 C43 H43B 108.3 . . ?
C44 C43 P2 116.1(12) . . ?
P2 C43 H43A 108.3 . . ?
P2 C43 H43B 108.3 . . ?
C43 C44 H44A 109.5 . . ?
C43 C44 H44B 109.5 . . ?
C43 C44 H44C 109.5 . . ?
H44A C44 H44B 109.5 . . ?
H44A C44 H44C 109.5 . . ?
H44B C44 H44C 109.5 . . ?
H45A C45 H45B 103.8 . . ?
C46 C45 H45A 98.6 . . ?
C46 C45 H45B 98.6 . . ?
C46 C45 P3 152(2) . . ?
P3 C45 H45A 98.6 . . ?
P3 C45 H45B 98.6 . . ?
C45 C46 H46A 109.5 . . ?
C45 C46 H46B 109.5 . . ?
C45 C46 H46C 109.5 . . ?
H46A C46 H46B 109.5 . . ?
H46A C46 H46C 109.5 . . ?
H46B C46 H46C 109.5 . . ?
H47A C47 H47B 107.9 . . ?
C48 C47 H47A 109.2 . . ?
C48 C47 H47B 109.2 . . ?
C48 C47 P3 111.9(14) . . ?
P3 C47 H47A 109.2 . . ?
P3 C47 H47B 109.2 . . ?
C47 C48 H48A 109.5 . . ?
C47 C48 H48B 109.5 . . ?
C47 C48 H48C 109.5 . . ?
H48A C48 H48B 109.5 . . ?
H48A C48 H48C 109.5 . . ?
H48B C48 H48C 109.5 . . ?
H49A C49 H49B 108.6 . . ?
C50 C49 H49A 110.4 . . ?
C50 C49 H49B 110.4 . . ?
C50 C49 P3 106.4(18) . . ?
P3 C49 H49A 110.4 . . ?
P3 C49 H49B 110.4 . . ?
C49 C50 H50A 109.5 . . ?
C49 C50 H50B 109.5 . . ?
C49 C50 H50C 109.5 . . ?
C49 C50 C67 153(2) . 1_644 ?
H50A C50 H50B 109.5 . . ?
H50A C50 H50C 109.5 . . ?
H50B C50 H50C 109.5 . . ?
C67 C50 H50A 91.0 1_644 . ?
C67 C50 H50B 78.1 1_644 . ?
C67 C50 H50C 45.4 1_644 . ?
H51A C51 H51B 107.3 . . ?
C52 C51 H51A 108.1 . . ?
C52 C51 H51B 108.1 . . ?
C52 C51 P4 116.6(10) . . ?
P4 C51 H51A 108.1 . . ?
P4 C51 H51B 108.1 . . ?
C51 C52 H52A 109.5 . . ?
C51 C52 H52B 109.5 . . ?
C51 C52 H52C 109.5 . . ?
H52A C52 H52B 109.5 . . ?
H52A C52 H52C 109.5 . . ?
H52B C52 H52C 109.5 . . ?
H53A C53 H53B 107.2 . . ?
C54 C53 H53A 108.0 . . ?
C54 C53 H53B 108.0 . . ?
C54 C53 P4 117.3(8) . . ?
P4 C53 H53A 108.0 . . ?
P4 C53 H53B 108.0 . . ?
C53 C54 H54A 109.5 . . ?
C53 C54 H54B 109.5 . . ?
C53 C54 H54C 109.5 . . ?
H54A C54 H54B 109.5 . . ?
H54A C54 H54C 109.5 . . ?
H54B C54 H54C 109.5 . . ?
H55A C55 H55B 107.6 . . ?
C56 C55 H55A 108.6 . . ?
C56 C55 H55B 108.6 . . ?
C56 C55 P4 114.6(13) . . ?
P4 C55 H55A 108.6 . . ?
P4 C55 H55B 108.6 . . ?
C55 C56 H56A 109.5 . . ?
C55 C56 H56B 109.5 . . ?
C55 C56 H56C 109.5 . . ?
H56A C56 H56B 109.5 . . ?
H56A C56 H56C 109.5 . . ?
H56B C56 H56C 109.5 . . ?
H57A C57 H57B 108.9 . . ?
C58 C57 H57A 110.8 . . ?
C58 C57 H57B 110.8 . . ?
O1 C57 H57A 110.8 . . ?
O1 C57 H57B 110.8 . . ?
O1 C57 C58 104.7(9) . . ?
O2 C58 C57 126.5(11) . . ?
O2 C58 O3 126.0(12) . . ?
O3 C58 C57 107.5(10) . . ?
H72A C72 H72B 109.8 . . ?
C73 C72 H72A 112.2 . . ?
C73 C72 H72B 112.2 . . ?
C73 C72 C71 130.0(15) . . ?
C60 C72 H72A 112.2 . . ?
C60 C72 H72B 112.2 . . ?
C60 C72 C73 97.8(17) . . ?
C60 C72 C70 144(3) . . ?
C60 C72 C71 50.5(17) . . ?
C70 C72 H72A 82.1 . . ?
C70 C72 H72B 34.3 . . ?
C70 C72 C73 106.8(17) . . ?
C70 C72 C71 94(2) . . ?
C71 C72 H72A 115.5 . . ?
C71 C72 H72B 64.2 . . ?
N3 C72 H72A 33.5 . . ?
N3 C72 H72B 132.4 . . ?
N3 C72 C73 111(2) . . ?
N3 C72 C60 79.5(19) . . ?
N3 C72 C70 113(2) . . ?
N3 C72 C71 100(2) . . ?
C74 C73 C72 116.6(13) . . ?
C74 C73 O3 96.8(16) . . ?
O3 C73 C72 107.0(12) . . ?
C73 C74 H74C 110.2 . . ?
C73 C74 H74D 110.2 . . ?
C73 C74 H74A 109.6 . . ?
C73 C74 H74B 109.6 . . ?
C73 C74 C32/ 108(2) . . ?
H74C C74 H74D 108.5 . . ?
H74C C74 H74A 119.9 . . ?
H74C C74 H74B 98.5 . . ?
H74D C74 H74A 97.6 . . ?
H74D C74 H74B 11.6 . . ?
H74A C74 H74B 108.2 . . ?
C32/ C74 H74C 110.2 . . ?
C32/ C74 H74D 110.2 . . ?
C32/ C74 H74A 13.3 . . ?
C32/ C74 H74B 120.3 . . ?
C66 C74 C73 110(3) . . ?
C66 C74 H74C 12.5 . . ?
C66 C74 H74D 118.9 . . ?
C66 C74 H74A 109.6 . . ?
C66 C74 H74B 109.6 . . ?
C66 C74 C32/ 99(2) . . ?
C13 N1 C17 119.4(9) . . ?
C13 N1 Pt1 117.9(7) . . ?
C17 N1 Pt1 122.4(7) . . ?
C31 N2 Pt2 117.2(8) . 2_756 ?
C32 N2 C31 119.4(9) . . ?
C32 N2 Pt2 123.4(7) . 2_756 ?
C24 O1 C57 117.8(9) . . ?
C58 O3 C73 111.9(10) . . ?
C33 P1 C35 105.7(8) . . ?
C33 P1 C38 103.8(5) . . ?
C33 P1 Pt1 112.8(5) . . ?
C35 P1 C38 104.9(8) . . ?
C35 P1 Pt1 113.9(4) . . ?
C38 P1 Pt1 114.7(5) . . ?
C39 P2 C41 105.3(10) . . ?
C39 P2 C43 108.4(10) . . ?
C39 P2 Pt1 111.9(6) . . ?
C41 P2 Pt1 114.2(6) . . ?
C43 P2 C41 103.1(7) . . ?
C43 P2 Pt1 113.3(5) . . ?
C45 P3 C47 123.2(12) . . ?
C45 P3 C49 88.1(14) . . ?
C45 P3 Pt2 118.9(8) . . ?
C47 P3 C49 93.8(9) . . ?
C47 P3 Pt2 113.5(8) . . ?
C49 P3 Pt2 109.7(7) . . ?
C51 P4 C53 105.4(6) . . ?
C51 P4 C55 103.7(7) . . ?
C51 P4 Pt2 113.8(4) . . ?
C53 P4 Pt2 114.3(4) . . ?
C55 P4 C53 105.8(7) . . ?
C55 P4 Pt2 112.9(6) . . ?
C1 Pt1 N1 175.1(4) . . ?
C1 Pt1 P1 88.1(3) . . ?
C1 Pt1 P2 87.3(3) . . ?
N1 Pt1 P1 93.7(3) . . ?
N1 Pt1 P2 90.9(3) . . ?
P1 Pt1 P2 175.40(10) . . ?
C10 Pt2 N2 176.3(4) . 2_756 ?
C10 Pt2 P3 89.2(3) . . ?
C10 Pt2 P4 86.6(3) . . ?
N2 Pt2 P3 90.8(3) 2_756 . ?
N2 Pt2 P4 93.5(3) 2_756 . ?
P3 Pt2 P4 175.49(10) . . ?
C72 C60 C63 106(2) . . ?
C72 C60 C65 100(2) . . ?
C72 C60 N3 46.5(14) . . ?
C63 C60 C65 106(3) . . ?
C63 C60 N3 75(2) . . ?
C65 C60 N3 142(2) . . ?
N4 C60 C72 125(3) . . ?
N4 C60 C63 108(2) . . ?
N4 C60 C65 111(2) . . ?
N4 C60 C71 156(3) . . ?
N4 C60 N3 104(2) . . ?
C71 C60 C72 78(2) . . ?
C71 C60 C63 68(2) . . ?
C71 C60 C65 51(2) . . ?
C71 C60 N3 98(2) . . ?
H61A C61 H61B 109.5 . . ?
H61A C61 H61C 109.5 . . ?
H61B C61 H61C 109.5 . . ?
C32/ C61 H61A 109.5 . . ?
C32/ C61 H61B 109.5 . . ?
C32/ C61 H61C 109.5 . . ?
H62A C62 H62B 109.5 . . ?
H62A C62 H62C 109.5 . . ?
H62B C62 H62C 109.5 . . ?
C32/ C62 H62A 106.5 . . ?
C32/ C62 H62B 112.6 . . ?
C32/ C62 H62C 109.2 . . ?
C60 C63 H63A 109.5 . . ?
C60 C63 H63B 109.5 . . ?
C60 C63 H63C 109.5 . . ?
C60 C63 C71 52.6(18) . . ?
H63A C63 H63B 109.5 . . ?
H63A C63 H63C 109.5 . . ?
H63B C63 H63C 109.5 . . ?
C71 C63 H63A 154.8 . . ?
C71 C63 H63B 94.4 . . ?
C71 C63 H63C 68.1 . . ?
C60 C65 H65A 111.7 . . ?
C60 C65 H65B 108.5 . . ?
C60 C65 H65C 108.3 . . ?
H65A C65 H65B 109.5 . . ?
H65A C65 H65C 109.5 . . ?
H65B C65 H65C 109.5 . . ?
C71 C65 C60 56(2) . . ?
C71 C65 H65A 134.2 . . ?
C71 C65 H65B 53.2 . . ?
C71 C65 H65C 116.3 . . ?
O9 N4 C60 119(3) . . ?
O9 N4 C32/ 114(3) . . ?
C32/ N4 C60 126(3) . . ?
C61 C32/ C74 108(3) . . ?
C61 C32/ C62 108(3) . . ?
C62 C32/ C74 104(2) . . ?
N4 C32/ C74 109(3) . . ?
N4 C32/ C61 112(3) . . ?
N4 C32/ C62 116(3) . . ?
C66 C64 C67 110(3) . . ?
C66 C64 C68 110(3) . . ?
C67 C64 C68 105(2) . . ?
N3 C64 C66 112(3) . . ?
N3 C64 C67 108(3) . . ?
N3 C64 C68 112(3) . . ?
C74 C66 C64 135(4) . . ?
C64 C67 H67A 109.5 . . ?
C64 C67 H67B 109.5 . . ?
C64 C67 H67C 109.5 . . ?
H67A C67 H67B 109.5 . . ?
H67A C67 H67C 109.5 . . ?
H67B C67 H67C 109.5 . . ?
C64 C68 H68A 109.5 . . ?
C64 C68 H68B 109.5 . . ?
C64 C68 H68C 109.5 . . ?
H68A C68 H68B 109.5 . . ?
H68A C68 H68C 109.5 . . ?
H68B C68 H68C 109.5 . . ?
C72 C70 H70A 106.2 . . ?
C72 C70 H70B 110.8 . . ?
C72 C70 H70C 111.3 . . ?
H70A C70 H70B 109.5 . . ?
H70A C70 H70C 109.5 . . ?
H70B C70 H70C 109.5 . . ?
C72 C71 H71A 109.1 . . ?
C72 C71 H71B 112.0 . . ?
C72 C71 H71C 107.3 . . ?
C60 C71 C72 51.4(18) . . ?
C60 C71 C63 59(2) . . ?
C60 C71 H71A 59.7 . . ?
C60 C71 H71B 114.9 . . ?
C60 C71 H71C 135.3 . . ?
C63 C71 C72 87(2) . . ?
C63 C71 H71A 42.0 . . ?
C63 C71 H71B 151.3 . . ?
C63 C71 H71C 83.7 . . ?
C65 C71 C72 96(3) . . ?
C65 C71 C60 73(3) . . ?
C65 C71 C63 115(3) . . ?
C65 C71 H71A 77.2 . . ?
C65 C71 H71B 44.2 . . ?
C65 C71 H71C 151.1 . . ?
H71A C71 H71B 109.5 . . ?
H71A C71 H71C 109.5 . . ?
H71B C71 H71C 109.5 . . ?
C72 N3 C60 54.0(15) . . ?
C72 N3 C64 120(3) . . ?
C72 N3 O69 128(3) . . ?
C64 N3 C60 119(2) . . ?
O69 N3 C60 115(3) . . ?
O69 N3 C64 110(3) . . ?
F1 P5 F2 100.1(11) . . ?
F1 P5 F3 96.3(11) . . ?
F1 P5 F4 169.0(12) . . ?
F1 P5 F5 99.8(10) . . ?
F1 P5 F6 82.6(9) . . ?
F3 P5 F2 101.0(9) . . ?
F3 P5 F4 92.6(8) . . ?
F4 P5 F2 71.9(9) . . ?
F5 P5 F2 156.4(10) . . ?
F5 P5 F3 89.3(8) . . ?
F5 P5 F4 86.6(7) . . ?
F5 P5 F6 89.0(7) . . ?
F6 P5 F2 81.1(9) . . ?
F6 P5 F3 177.8(9) . . ?
F6 P5 F4 88.6(9) . . ?
F7 P6 F8 90.4(11) . . ?
F7 P6 F9 91.1(10) . . ?
F7 P6 F10 92.7(10) . . ?
F7 P6 F11 177.1(12) . . ?
F8 P6 F9 89.4(9) . . ?
F8 P6 F10 176.1(12) . . ?
F8 P6 F11 90.7(10) . . ?
F9 P6 F10 88.2(10) . . ?
F9 P6 F11 86.2(10) . . ?
F11 P6 F10 86.1(11) . . ?
F12 P6 F7 93.4(11) . . ?
F12 P6 F8 94.8(10) . . ?
F12 P6 F9 173.9(13) . . ?
F12 P6 F10 87.4(10) . . ?
F12 P6 F11 89.2(10) . . ?

loop_
_geom_bond_atom_site_label_1
_geom_bond_atom_site_label_2
_geom_bond_distance
_geom_bond_site_symmetry_2
_geom_bond_publ_flag
C1 C2 1.392(15) . ?
C1 C6 1.386(14) . ?
C1 Pt1 2.014(11) . ?
C2 H2 0.9300 . ?
C2 C3 1.378(14) . ?
C3 H3 0.9300 . ?
C3 C4 1.414(14) . ?
C4 C5 1.379(16) . ?
C4 C7 1.483(15) . ?
C5 H5 0.9300 . ?
C5 C6 1.351(16) . ?
C6 H6 0.9300 . ?
C7 C8 1.390(15) . ?
C7 C12 1.392(14) . ?
C8 H8 0.9300 . ?
C8 C9 1.354(15) . ?
C9 H9 0.9300 . ?
C9 C10 1.425(14) . ?
C10 C11 1.383(16) . ?
C10 Pt2 2.022(10) . ?
C11 H11 0.9300 . ?
C11 C12 1.385(15) . ?
C12 H12 0.9300 . ?
C13 H13 0.9300 . ?
C13 C14 1.380(15) . ?
C13 N1 1.323(14) . ?
C14 H14 0.9300 . ?
C14 C15 1.378(15) . ?
C15 H15 0.9300 . ?
C15 C16 1.400(15) . ?
C16 C17 1.386(14) . ?
C16 C18 1.424(15) . ?
C17 H17 0.9300 . ?
C17 N1 1.337(13) . ?
C18 C19 1.193(16) . ?
C19 C20 1.414(16) . ?
C20 C21 1.373(17) . ?
C20 C25 1.402(16) . ?
C21 H21 0.9300 . ?
C21 C22 1.423(16) . ?
C22 C23 1.417(15) . ?
C22 C26 1.410(16) . ?
C23 H23 0.9300 . ?
C23 C24 1.371(17) . ?
C24 C25 1.382(16) . ?
C24 O1 1.390(13) . ?
C25 H25 0.9300 . ?
C26 C27 1.180(16) . ?
C27 C28 1.427(16) . ?
C28 C29 1.393(16) . ?
C28 C32 1.404(15) . ?
C29 H29 0.9300 . ?
C29 C30 1.370(17) . ?
C30 H30 0.9300 . ?
C30 C31 1.362(17) . ?
C31 H31 0.9300 . ?
C31 N2 1.359(14) . ?
C32 H32 0.9300 . ?
C32 N2 1.314(14) . ?
C33 H33A 0.9700 . ?
C33 H33B 0.9700 . ?
C33 C34 1.523(9) . ?
C33 P1 1.811(12) . ?
C34 H34A 0.9600 . ?
C34 H34B 0.9600 . ?
C34 H34C 0.9600 . ?
C35 H35A 0.9700 . ?
C35 H35B 0.9700 . ?
C35 C36 1.512(9) . ?
C35 P1 1.819(15) . ?
C36 H36A 0.9600 . ?
C36 H36B 0.9600 . ?
C36 H36C 0.9600 . ?
C37 H37A 0.9600 . ?
C37 H37B 0.9600 . ?
C37 H37C 0.9600 . ?
C37 C38 1.529(9) . ?
C38 H38A 0.9700 . ?
C38 H38B 0.9700 . ?
C38 P1 1.824(13) . ?
C39 H39A 0.9700 . ?
C39 H39B 0.9700 . ?
C39 C40 1.517(10) . ?
C39 P2 1.767(18) . ?
C40 H40A 0.9604 . ?
C40 H40B 0.9598 . ?
C40 H40C 0.9600 . ?
C41 H41A 0.9700 . ?
C41 H41B 0.9700 . ?
C41 C42 1.519(10) . ?
C41 P2 1.830(17) . ?
C42 H42A 0.9600 . ?
C42 H42B 0.9600 . ?
C42 H42C 0.9600 . ?
C43 H43A 0.9700 . ?
C43 H43B 0.9700 . ?
C43 C44 1.511(9) . ?
C43 P2 1.808(15) . ?
C44 H44A 0.9600 . ?
C44 H44B 0.9600 . ?
C44 H44C 0.9600 . ?
C45 H45A 0.9700 . ?
C45 H45B 0.9700 . ?
C45 C46 1.503(7) . ?
C45 P3 1.639(14) . ?
C46 H46A 0.9600 . ?
C46 H46B 0.9600 . ?
C46 H46C 0.9600 . ?
C47 H47A 0.9700 . ?
C47 H47B 0.9700 . ?
C47 C48 1.533(10) . ?
C47 P3 1.784(19) . ?
C48 H48A 0.9600 . ?
C48 H48B 0.9600 . ?
C48 H48C 0.9600 . ?
C49 H49A 0.9700 . ?
C49 H49B 0.9700 . ?
C49 C50 1.529(9) . ?
C49 P3 2.16(3) . ?
C50 H50A 0.9600 . ?
C50 H50B 0.9600 . ?
C50 H50C 0.9600 . ?
C50 C67 1.74(3) 1_644 ?
C51 H51A 0.9700 . ?
C51 H51B 0.9700 . ?
C51 C52 1.517(9) . ?
C51 P4 1.790(12) . ?
C52 H52A 0.9600 . ?
C52 H52B 0.9600 . ?
C52 H52C 0.9600 . ?
C53 H53A 0.9700 . ?
C53 H53B 0.9700 . ?
C53 C54 1.508(9) . ?
C53 P4 1.827(11) . ?
C54 H54A 0.9600 . ?
C54 H54B 0.9600 . ?
C54 H54C 0.9600 . ?
C55 H55A 0.9700 . ?
C55 H55B 0.9700 . ?
C55 C56 1.508(10) . ?
C55 P4 1.827(15) . ?
C56 H56A 0.9600 . ?
C56 H56B 0.9600 . ?
C56 H56C 0.9600 . ?
C57 H57A 0.9700 . ?
C57 H57B 0.9700 . ?
C57 C58 1.505(16) . ?
C57 O1 1.403(13) . ?
C58 O2 1.154(15) . ?
C58 O3 1.365(14) . ?
C72 H72A 0.9700 . ?
C72 H72B 0.9700 . ?
C72 C73 1.75(3) . ?
C72 C60 1.45(3) . ?
C72 C70 1.60(4) . ?
C72 C71 1.82(4) . ?
C72 N3 1.30(3) . ?
C73 C74 1.40(3) . ?
C73 O3 1.607(19) . ?
C74 H74C 0.9700 . ?
C74 H74D 0.9700 . ?
C74 H74A 0.9700 . ?
C74 H74B 0.9700 . ?
C74 C32/ 1.57(3) . ?
C74 C66 1.10(3) . ?
N1 Pt1 2.130(8) . ?
N2 Pt2 2.141(8) 2_756 ?
P1 Pt1 2.301(3) . ?
P2 Pt1 2.303(3) . ?
P3 Pt2 2.304(4) . ?
P4 Pt2 2.310(3) . ?
C60 C63 1.55(4) . ?
C60 C65 1.65(5) . ?
C60 N4 1.430(19) . ?
C60 C71 1.43(5) . ?
C60 N3 1.76(4) . ?
C61 H61A 0.9600 . ?
C61 H61B 0.9600 . ?
C61 H61C 0.9600 . ?
C61 C32/ 1.50(5) . ?
C62 H62A 0.9599 . ?
C62 H62B 0.9600 . ?
C62 H62C 0.9598 . ?
C62 C32/ 1.54(4) . ?
C63 H63A 0.9600 . ?
C63 H63B 0.9600 . ?
C63 H63C 0.9600 . ?
C63 C71 1.67(4) . ?
C65 H65A 0.9598 . ?
C65 H65B 0.9599 . ?
C65 H65C 0.9601 . ?
C65 C71 1.35(4) . ?
N4 O9 1.28(3) . ?
N4 C32/ 1.42(4) . ?
C64 C66 1.50(5) . ?
C64 C67 1.53(4) . ?
C64 C68 1.558(19) . ?
C64 N3 1.48(5) . ?
C67 H67A 0.9600 . ?
C67 H67B 0.9600 . ?
C67 H67C 0.9600 . ?
C68 H68A 0.9600 . ?
C68 H68B 0.9600 . ?
C68 H68C 0.9600 . ?
C70 H70A 0.9594 . ?
C70 H70B 0.9607 . ?
C70 H70C 0.9599 . ?
C71 H71A 0.9602 . ?
C71 H71B 0.9596 . ?
C71 H71C 0.9603 . ?
N3 O69 1.32(3) . ?
F1 P5 1.467(15) . ?
F2 P5 1.718(16) . ?
F3 P5 1.610(19) . ?
F4 P5 1.630(15) . ?
F5 P5 1.529(10) . ?
F6 P5 1.600(18) . ?
F7 P6 1.539(17) . ?
F8 P6 1.548(17) . ?
F9 P6 1.560(16) . ?
F10 P6 1.603(18) . ?
F11 P6 1.579(18) . ?
F12 P6 1.511(15) . ?

loop_
_geom_torsion_atom_site_label_1
_geom_torsion_atom_site_label_2
_geom_torsion_atom_site_label_3
_geom_torsion_atom_site_label_4
_geom_torsion
_geom_torsion_site_symmetry_1
_geom_torsion_site_symmetry_2
_geom_torsion_site_symmetry_3
_geom_torsion_site_symmetry_4
_geom_torsion_publ_flag
C1 C2 C3 C4 0.3(18) . . . . ?
C2 C1 C6 C5 -3.1(18) . . . . ?
C2 C3 C4 C5 -1.1(17) . . . . ?
C2 C3 C4 C7 -178.5(11) . . . . ?
C3 C4 C5 C6 -0.2(19) . . . . ?
C3 C4 C7 C8 -4.4(19) . . . . ?
C3 C4 C7 C12 176.0(10) . . . . ?
C4 C5 C6 C1 2(2) . . . . ?
C4 C7 C8 C9 -178.4(12) . . . . ?
C4 C7 C12 C11 179.3(12) . . . . ?
C5 C4 C7 C8 178.5(11) . . . . ?
C5 C4 C7 C12 -1.1(19) . . . . ?
C6 C1 C2 C3 1.8(17) . . . . ?
C7 C4 C5 C6 177.1(13) . . . . ?
C7 C8 C9 C10 -2(2) . . . . ?
C8 C7 C12 C11 -0.4(18) . . . . ?
C8 C9 C10 C11 1.2(18) . . . . ?
C8 C9 C10 Pt2 -177.2(10) . . . . ?
C9 C10 C11 C12 -0.4(18) . . . . ?
C10 C11 C12 C7 0(2) . . . . ?
C12 C7 C8 C9 1.2(18) . . . . ?
C13 C14 C15 C16 -3(2) . . . . ?
C14 C13 N1 C17 1.4(19) . . . . ?
C14 C13 N1 Pt1 -172.6(10) . . . . ?
C14 C15 C16 C17 2.4(19) . . . . ?
C14 C15 C16 C18 -179.7(12) . . . . ?
C15 C16 C17 N1 1(2) . . . . ?
C16 C17 N1 C13 -2.5(19) . . . . ?
C16 C17 N1 Pt1 171.2(9) . . . . ?
C18 C16 C17 N1 -177.4(12) . . . . ?
C19 C20 C21 C22 -178.5(14) . . . . ?
C19 C20 C25 C24 179.6(14) . . . . ?
C20 C21 C22 C23 2(2) . . . . ?
C20 C21 C22 C26 176.8(14) . . . . ?
C21 C20 C25 C24 4(2) . . . . ?
C21 C22 C23 C24 -2(2) . . . . ?
C22 C23 C24 C25 3(2) . . . . ?
C22 C23 C24 O1 -174.2(14) . . . . ?
C23 C24 C25 C20 -5(2) . . . . ?
C23 C24 O1 C57 -6(2) . . . . ?
C25 C20 C21 C22 -3(2) . . . . ?
C25 C24 O1 C57 176.2(13) . . . . ?
C26 C22 C23 C24 -176.7(14) . . . . ?
C27 C28 C29 C30 -179.7(15) . . . . ?
C27 C28 C32 N2 177.8(12) . . . . ?
C28 C29 C30 C31 0(3) . . . . ?
C28 C32 N2 C31 4.0(19) . . . . ?
C28 C32 N2 Pt2 -174.0(9) . . . 2_756 ?
C29 C28 C32 N2 -1.6(19) . . . . ?
C29 C30 C31 N2 3(3) . . . . ?
C30 C31 N2 C32 -5(2) . . . . ?
C30 C31 N2 Pt2 173.6(13) . . . 2_756 ?
C32 C28 C29 C30 0(2) . . . . ?
C34 C33 P1 C35 68.2(13) . . . . ?
C34 C33 P1 C38 178.4(12) . . . . ?
C34 C33 P1 Pt1 -56.9(12) . . . . ?
C36 C35 P1 C33 55.0(15) . . . . ?
C36 C35 P1 C38 -54.4(15) . . . . ?
C36 C35 P1 Pt1 179.4(11) . . . . ?
C37 C38 P1 C33 -178.6(12) . . . . ?
C37 C38 P1 C35 -67.8(13) . . . . ?
C37 C38 P1 Pt1 58.0(13) . . . . ?
C40 C39 P2 C41 -179.9(16) . . . . ?
C40 C39 P2 C43 -70.1(17) . . . . ?
C40 C39 P2 Pt1 55.6(18) . . . . ?
C42 C41 P2 C39 173.4(14) . . . . ?
C42 C41 P2 C43 59.9(15) . . . . ?
C42 C41 P2 Pt1 -63.5(14) . . . . ?
C44 C43 P2 C39 -55.6(16) . . . . ?
C44 C43 P2 C41 55.6(16) . . . . ?
C44 C43 P2 Pt1 179.6(12) . . . . ?
C46 C45 P3 C47 -108(5) . . . . ?
C46 C45 P3 C49 159(5) . . . . ?
C46 C45 P3 Pt2 47(6) . . . . ?
C48 C47 P3 C45 83(2) . . . . ?
C48 C47 P3 C49 173.3(16) . . . . ?
C48 C47 P3 Pt2 -73.3(16) . . . . ?
C52 C51 P4 C53 -65.7(12) . . . . ?
C52 C51 P4 C55 -176.6(12) . . . . ?
C52 C51 P4 Pt2 60.3(12) . . . . ?
C54 C53 P4 C51 -52.4(12) . . . . ?
C54 C53 P4 C55 57.0(12) . . . . ?
C54 C53 P4 Pt2 -178.1(9) . . . . ?
C56 C55 P4 C51 174.1(13) . . . . ?
C56 C55 P4 C53 63.5(14) . . . . ?
C56 C55 P4 Pt2 -62.3(14) . . . . ?
C57 C58 O3 C73 169.9(13) . . . . ?
C58 C57 O1 C24 175.7(13) . . . . ?
C72 C73 C74 C32/ 67(2) . . . . ?
C72 C73 C74 C66 -40(3) . . . . ?
C72 C73 O3 C58 -126.2(14) . . . . ?
C72 C60 C63 C71 70(2) . . . . ?
C72 C60 C65 C71 -66(2) . . . . ?
C72 C60 N4 O9 167(2) . . . . ?
C72 C60 N4 C32/ -30(5) . . . . ?
C72 C60 C71 C63 -113(2) . . . . ?
C72 C60 C71 C65 113(2) . . . . ?
C72 C60 N3 C64 -107(3) . . . . ?
C72 C60 N3 O69 120(3) . . . . ?
C73 C72 C60 C63 160(2) . . . . ?
C73 C72 C60 C65 -90(2) . . . . ?
C73 C72 C60 N4 34(3) . . . . ?
C73 C72 C60 C71 -136.7(18) . . . . ?
C73 C72 C60 N3 110(2) . . . . ?
C73 C72 C71 C60 62(3) . . . . ?
C73 C72 C71 C63 115(2) . . . . ?
C73 C72 C71 C65 0(3) . . . . ?
C73 C72 N3 C60 -94.3(19) . . . . ?
C73 C72 N3 C64 11(3) . . . . ?
C73 C72 N3 O69 171(2) . . . . ?
C73 C74 C32/ C61 -169(2) . . . . ?
C73 C74 C32/ C62 76(3) . . . . ?
C73 C74 C32/ N4 -48(3) . . . . ?
C73 C74 C66 C64 24(5) . . . . ?
C74 C73 O3 C58 113.3(14) . . . . ?
N1 C13 C14 C15 2(2) . . . . ?
O1 C24 C25 C20 173.0(13) . . . . ?
O1 C57 C58 O2 -10(2) . . . . ?
O1 C57 C58 O3 172.4(12) . . . . ?
O2 C58 O3 C73 -8(3) . . . . ?
O3 C73 C74 C32/ 179.5(15) . . . . ?
O3 C73 C74 C66 73(3) . . . . ?
P3 C49 C50 C67 126(5) . . . 1_644 ?
Pt1 C1 C2 C3 -179.1(9) . . . . ?
Pt1 C1 C6 C5 177.8(10) . . . . ?
Pt2 C10 C11 C12 178.0(10) . . . . ?
C60 C72 C73 C74 -57(2) . . . . ?
C60 C72 C73 O3 -164.2(18) . . . . ?
C60 C72 C71 C63 52(2) . . . . ?
C60 C72 C71 C65 -62(3) . . . . ?
C60 C72 N3 C64 106(3) . . . . ?
C60 C72 N3 O69 -95(3) . . . . ?
C60 C63 C71 C72 -46.1(19) . . . . ?
C60 C63 C71 C65 49(3) . . . . ?
C60 C65 C71 C72 46.3(18) . . . . ?
C60 C65 C71 C63 -43(3) . . . . ?
C60 N4 C32/ C74 31(4) . . . . ?
C60 N4 C32/ C61 150(3) . . . . ?
C60 N4 C32/ C62 -85(4) . . . . ?
C63 C60 C65 C71 44(2) . . . . ?
C63 C60 N4 O9 42(4) . . . . ?
C63 C60 N4 C32/ -156(3) . . . . ?
C63 C60 C71 C72 113(2) . . . . ?
C63 C60 C71 C65 -134(3) . . . . ?
C63 C60 N3 C72 -130(3) . . . . ?
C63 C60 N3 C64 122(3) . . . . ?
C63 C60 N3 O69 -10(3) . . . . ?
C65 C60 C63 C71 -36(2) . . . . ?
C65 C60 N4 O9 -74(3) . . . . ?
C65 C60 N4 C32/ 89(4) . . . . ?
C65 C60 C71 C72 -113(2) . . . . ?
C65 C60 C71 C63 134(3) . . . . ?
C65 C60 N3 C72 -34(4) . . . . ?
C65 C60 N3 C64 -141(4) . . . . ?
C65 C60 N3 O69 87(4) . . . . ?
N4 C60 C63 C71 -155(3) . . . . ?
N4 C60 C65 C71 161(3) . . . . ?
N4 C60 C71 C72 -162(7) . . . . ?
N4 C60 C71 C63 85(7) . . . . ?
N4 C60 C71 C65 -49(7) . . . . ?
N4 C60 N3 C72 125(3) . . . . ?
N4 C60 N3 C64 17(3) . . . . ?
N4 C60 N3 O69 -115(3) . . . . ?
O9 N4 C32/ C74 -166(2) . . . . ?
O9 N4 C32/ C61 -47(4) . . . . ?
O9 N4 C32/ C62 78(4) . . . . ?
C32/ C74 C66 C64 -89(4) . . . . ?
C66 C74 C32/ C61 -55(4) . . . . ?
C66 C74 C32/ C62 -170(4) . . . . ?
C66 C74 C32/ N4 66(4) . . . . ?
C66 C64 N3 C72 -29(4) . . . . ?
C66 C64 N3 C60 34(3) . . . . ?
C66 C64 N3 O69 168(2) . . . . ?
C67 C64 C66 C74 131(4) . . . . ?
C67 C64 N3 C72 -150(2) . . . . ?
C67 C64 N3 C60 -87(3) . . . . ?
C67 C64 N3 O69 47(3) . . . . ?
C68 C64 C66 C74 -114(5) . . . . ?
C68 C64 N3 C72 95(3) . . . . ?
C68 C64 N3 C60 158(2) . . . . ?
C68 C64 N3 O69 -68(3) . . . . ?
C70 C72 C73 C74 149(2) . . . . ?
C70 C72 C73 O3 42(2) . . . . ?
C70 C72 C60 C63 -66(4) . . . . ?
C70 C72 C60 C65 44(4) . . . . ?
C70 C72 C60 N4 168(3) . . . . ?
C70 C72 C60 C71 -3(4) . . . . ?
C70 C72 C60 N3 -116(4) . . . . ?
C70 C72 C71 C60 178(2) . . . . ?
C70 C72 C71 C63 -129(2) . . . . ?
C70 C72 C71 C65 116(2) . . . . ?
C70 C72 N3 C60 145(3) . . . . ?
C70 C72 N3 C64 -109(3) . . . . ?
C70 C72 N3 O69 50(4) . . . . ?
C71 C72 C73 C74 -101(2) . . . . ?
C71 C72 C73 O3 152.2(19) . . . . ?
C71 C72 C60 C63 -63(2) . . . . ?
C71 C72 C60 C65 47(2) . . . . ?
C71 C72 C60 N4 171(4) . . . . ?
C71 C72 C60 N3 -113(2) . . . . ?
C71 C72 N3 C60 46.3(17) . . . . ?
C71 C72 N3 C64 152(2) . . . . ?
C71 C72 N3 O69 -49(3) . . . . ?
C71 C60 N4 O9 -34(8) . . . . ?
C71 C60 N4 C32/ 128(7) . . . . ?
C71 C60 N3 C72 -65(2) . . . . ?
C71 C60 N3 C64 -173(2) . . . . ?
C71 C60 N3 O69 55(3) . . . . ?
N3 C72 C73 C74 25(2) . . . . ?
N3 C72 C73 O3 -82.4(19) . . . . ?
N3 C72 C60 C63 50(3) . . . . ?
N3 C72 C60 C65 160(3) . . . . ?
N3 C72 C60 N4 -76(3) . . . . ?
N3 C72 C60 C71 113(2) . . . . ?
N3 C72 C71 C60 -67(2) . . . . ?
N3 C72 C71 C63 -15(2) . . . . ?
N3 C72 C71 C65 -129(3) . . . . ?
N3 C60 C63 C71 105(2) . . . . ?
N3 C60 C65 C71 -42(4) . . . . ?
N3 C60 N4 O9 121(3) . . . . ?
N3 C60 N4 C32/ -77(3) . . . . ?
N3 C60 C71 C72 42.4(14) . . . . ?
N3 C60 C71 C63 -71(2) . . . . ?
N3 C60 C71 C65 155(2) . . . . ?
N3 C64 C66 C74 11(5) . . . . ?

loop_
_smtbx_masks_void_nr
_smtbx_masks_void_average_x
_smtbx_masks_void_average_y
_smtbx_masks_void_average_z
_smtbx_masks_void_volume
_smtbx_masks_void_count_electrons
_smtbx_masks_void_content
1 -0.083 0.199 0.259 8.1 0.0 ?
2 -0.396 0.500 -0.940 734.9 184.0 ?
3 0.083 0.801 0.741 8.1 0.0 ?
4 0.333 0.945 0.426 12.3 0.0 ?
5 0.667 0.055 0.574 12.3 0.0 ?
